data_7717344
loop_
_publ_author_name
'Fener, Benjamin'
'Sch\"uler, Philipp'
'Liebing, Phil'
'G\"orls, Helmar'
'Westerhausen, Matthias'

_publ_section_title
;
 Syntheses and Structures of Dimesitylphosphinite Complexes of the Alkali
 Metals as well as Their Catalytic Activity in Hydro-phosphorylation
 Reactions
;
_journal_name_full 'Dalton Transactions'
_journal_paper_doi 10.1039/D4DT02721C
_journal_year 2024
_chemical_formula_moiety 'C60 H92 O2 P2 Rb2'
_chemical_formula_sum 'C60 H92 O2 P2 Rb2'
_chemical_formula_weight 1078.21
_space_group_crystal_system triclinic
_space_group_IT_number 2
_space_group_name_Hall '-P 1'
_space_group_name_H-M_alt 'P -1'
_atom_sites_solution_hydrogens geom
_atom_sites_solution_primary dual
_audit_creation_date 2024-07-03
_audit_creation_method
;
Olex2 1.5
(compiled 2023.03.06 svn.rbb2c1857 for OlexSys, GUI svn.r6748)
;
_audit_update_record
;
2024-10-18 deposited with the CCDC.	2024-10-23 downloaded from the CCDC.
;
_cell_angle_alpha 80.831(4)
_cell_angle_beta 83.722(4)
_cell_angle_gamma 83.847(5)
_cell_formula_units_Z 2
_cell_length_a 13.7831(13)
_cell_length_b 14.0866(14)
_cell_length_c 18.4745(17)
_cell_measurement_reflns_used 9968
_cell_measurement_temperature 120
_cell_measurement_theta_max 23.904
_cell_measurement_theta_min 2.189
_cell_volume 3505.1(6)
_computing_cell_refinement 'SAINT V8.40B (Bruker AXS, 2016)'
_computing_data_collection 'SAINT V8.40B (Bruker AXS, 2016)'
_computing_data_reduction 'SAINT V8.40B (Bruker AXS, 2016)'
_computing_molecular_graphics 'Diamond 4 (Brandenburg, 1997)'
_computing_publication_material 'Olex2 1.5 (Dolomanov et al., 2009)'
_computing_structure_refinement 'SHELXL 2018/3 (Sheldrick, 2018)'
_computing_structure_solution 'SHELXT 2018/2 (Sheldrick, 2018)'
_diffrn_ambient_temperature 120
_diffrn_detector 'Bruker APEX II'
_diffrn_detector_area_resol_mean 7.9
_diffrn_detector_type 'CCD area detector'
_diffrn_measured_fraction_theta_full 0.998
_diffrn_measured_fraction_theta_max 0.997
_diffrn_measurement_device 'three-circle diffractometer'
_diffrn_measurement_device_type 'Bruker-Nonius Kappa-CCD'
_diffrn_measurement_method '\w and \f scans'
_diffrn_radiation_monochromator 'mirror optics'
_diffrn_radiation_probe x-ray
_diffrn_radiation_type MoK\a
_diffrn_radiation_wavelength 0.71073
_diffrn_reflns_av_R_equivalents 0.0476
_diffrn_reflns_av_unetI/netI 0.0764
_diffrn_reflns_Laue_measured_fraction_full 0.998
_diffrn_reflns_Laue_measured_fraction_max 0.997
_diffrn_reflns_limit_h_max 17
_diffrn_reflns_limit_h_min -17
_diffrn_reflns_limit_k_max 17
_diffrn_reflns_limit_k_min -17
_diffrn_reflns_limit_l_max 22
_diffrn_reflns_limit_l_min -23
_diffrn_reflns_number 45866
_diffrn_reflns_point_group_measured_fraction_full 0.998
_diffrn_reflns_point_group_measured_fraction_max 0.997
_diffrn_reflns_theta_full 25.242
_diffrn_reflns_theta_max 26.372
_diffrn_reflns_theta_min 1.711
_diffrn_source 'microfocus sealed X-ray tube'
_diffrn_source_current 0.6
_diffrn_source_power 0.03
_diffrn_source_type 'Incoatec I\ms'
_diffrn_source_voltage 50.0
_exptl_absorpt_coefficient_mu 1.474
_exptl_absorpt_correction_T_max 0.8015
_exptl_absorpt_correction_T_min 0.7426
_exptl_absorpt_correction_type multi-scan
_exptl_absorpt_process_details
;
SADABS-2016/2 (Bruker,2016/2) was used for absorption correction.
wR2(int) was 0.0801 before and 0.0440 after correction.
The Ratio of minimum to maximum transmission is 0.9265.
The \l/2 correction factor is Not present.
;
_exptl_crystal_colour yellow
_exptl_crystal_colour_primary yellow
_exptl_crystal_density_diffrn 1.022
_exptl_crystal_description prism
_exptl_crystal_F_000 1144
_exptl_crystal_size_max 0.21
_exptl_crystal_size_mid 0.08
_exptl_crystal_size_min 0.06
_refine_diff_density_max 1.932
_refine_diff_density_min -0.613
_refine_diff_density_rms 0.081
_refine_ls_extinction_method none
_refine_ls_goodness_of_fit_ref 1.052
_refine_ls_hydrogen_treatment constr
_refine_ls_matrix_type full
_refine_ls_number_parameters 733
_refine_ls_number_reflns 14299
_refine_ls_number_restraints 322
_refine_ls_restrained_S_all 1.071
_refine_ls_R_factor_all 0.1160
_refine_ls_R_factor_gt 0.0646
_refine_ls_shift/su_max 0.001
_refine_ls_shift/su_mean 0.000
_refine_ls_structure_factor_coef Fsqd
_refine_ls_weighting_details 'w=1/[\s^2^(Fo^2^)+(0.0951P)^2^+2.0173P] where P=(Fo^2^+2Fc^2^)/3'
_refine_ls_weighting_scheme calc
_refine_ls_wR_factor_gt 0.1658
_refine_ls_wR_factor_ref 0.1888
_reflns_Friedel_coverage 0.000
_reflns_number_gt 8488
_reflns_number_total 14299
_reflns_threshold_expression 'I > 2\s(I)'
_cod_data_source_file d4dt02721c2.cif
_cod_data_source_block bn00743
_cod_database_code 7717344
_shelx_shelxl_version_number 2018/3
_shelx_space_group_comment
;
The symmetry employed for this shelxl refinement is uniquely defined
by the following loop, which should always be used as a source of
symmetry information in preference to the above space-group names.
They are only intended as comments.
;
_shelx_estimated_absorpt_t_max 0.917
_shelx_estimated_absorpt_t_min 0.747
_olex2_refinement_description
;
1. Fixed Uiso
 At 1.2 times of:
  All C(H) groups
 At 1.5 times of:
  All C(H,H,H) groups
2. Restrained distances
 C19B-C25B = C19A-C25A
 1.53 with sigma of 0.02
 C25B-C26B = C25B-C27B = C25A-C26A = C25A-C27A
 1.54 with sigma of 0.02
 Rb2-C50A \\sim Rb2-C50B
 with sigma of 0.02
 C51-C50A \\sim C51-C50B
 with sigma of 0.02
 C47-C48A \\sim C47-C48B
 with sigma of 0.02
 C50A-C49A \\sim C50B-C49B
 with sigma of 0.02
 C48A-C49A \\sim C48B-C49B
 with sigma of 0.02
 C56A-C54A \\sim C56B-C54B
 with sigma of 0.02
 C49A-C54A \\sim C49B-C54B
 with sigma of 0.02
 C54A-C55A \\sim C54B-C55B
 with sigma of 0.02
 Rb2-C49A \\sim Rb2-C49B
 with sigma of 0.04
 C51-C49A \\sim C51-C49B
 with sigma of 0.04
 C47-C49A \\sim C47-C49B
 with sigma of 0.04
 C50A-C48A \\sim C50B-C48B
 with sigma of 0.04
 C50A-C54A \\sim C50B-C54B
 with sigma of 0.04
 C48A-C54A \\sim C48B-C54B
 with sigma of 0.04
 C56A-C49A \\sim C56B-C49B
 with sigma of 0.04
 C56A-C55A \\sim C56B-C55B
 with sigma of 0.04
 C49A-C55A \\sim C49B-C55B
 with sigma of 0.04
 C21-C20B \\sim C21-C20A
 with sigma of 0.02
 C17-C18B \\sim C17-C18A
 with sigma of 0.02
 C20B-C19B \\sim C20A-C19A
 with sigma of 0.02
 C18B-C19B \\sim C18A-C19A
 with sigma of 0.02
 C19B-C25B \\sim C19A-C25A
 with sigma of 0.02
 C26B-C25B \\sim C26A-C25A
 with sigma of 0.02
 C21-C19B \\sim C21-C19A
 with sigma of 0.04
 C17-C19B \\sim C17-C19A
 with sigma of 0.04
 C20B-C18B \\sim C20A-C18A
 with sigma of 0.04
 C20B-C25B \\sim C20A-C25A
 with sigma of 0.04
 C18B-C25B \\sim C18A-C25A
 with sigma of 0.04
3. Uiso/Uaniso restraints and constraints
Uanis(C42) \\sim Ueq: with sigma of 0.02 and sigma for terminal atoms of 0.04
Uanis(C41) \\sim Ueq: with sigma of 0.01 and sigma for terminal atoms of 0.02
Uanis(C49A) \\sim Ueq, Uanis(C49B) \\sim Ueq, Uanis(C50A) \\sim Ueq,
Uanis(C50B) \\sim Ueq, Uanis(C54B) \\sim Ueq, Uanis(C56B) \\sim Ueq: with sigma
of 0.02 and sigma for terminal atoms of 0.04
Uanis(C55B) \\sim Ueq: with sigma of 0.01 and sigma for terminal atoms of 0.02
Uanis(C18A) \\sim Ueq, Uanis(C25A) \\sim Ueq, Uanis(C26A) \\sim Ueq,
Uanis(C27A) \\sim Ueq: with sigma of 0.02 and sigma for terminal atoms of 0.04
Uanis(C20A) \\sim Ueq, Uanis(C25B) \\sim Ueq, Uanis(C26B) \\sim Ueq,
Uanis(C27B) \\sim Ueq: with sigma of 0.01 and sigma for terminal atoms of 0.02
4. Rigid body (RIGU) restrains
 C40, C41, C42
 with sigma for 1-2 distances of 0.004 and sigma for 1-3 distances of 0.004
 C48A, C49A, C50A, C54A, C55A, C56A
 with sigma for 1-2 distances of 0.004 and sigma for 1-3 distances of 0.004
 C48B, C49B, C50B, C54B, C55B, C56B
 with sigma for 1-2 distances of 0.004 and sigma for 1-3 distances of 0.004
 C16, C17, C18B, C19B, C20B, C21, C25B, C26B, C27B
 with sigma for 1-2 distances of 0.004 and sigma for 1-3 distances of 0.004
 C16, C17, C18A, C19A, C20A, C21, C25A, C26A, C27A
 with sigma for 1-2 distances of 0.004 and sigma for 1-3 distances of 0.004
5. Others
 Sof(C18B)=Sof(H18B)=Sof(C19B)=Sof(C20B)=Sof(H20B)=Sof(C25B)=Sof(H25B)=
 Sof(C26B)=Sof(H26A)=Sof(H26B)=Sof(H26C)=Sof(C27B)=Sof(H27D)=Sof(H27E)=
 Sof(H27F)=1-FVAR(1)
 Sof(C18A)=Sof(H18A)=Sof(C19A)=Sof(C20A)=Sof(H20A)=Sof(C25A)=Sof(H25A)=
 Sof(C26A)=Sof(H26D)=Sof(H26E)=Sof(H26F)=Sof(C27A)=Sof(H27A)=Sof(H27B)=
 Sof(H27C)=FVAR(1)
 Sof(C48B)=Sof(H48B)=Sof(C49B)=Sof(C50B)=Sof(H50B)=Sof(C54B)=Sof(H54B)=
 Sof(C55B)=Sof(H55D)=Sof(H55E)=Sof(H55F)=Sof(C56B)=Sof(H56D)=Sof(H56E)=
 Sof(H56F)=1-FVAR(2)
 Sof(C48A)=Sof(H48A)=Sof(C49A)=Sof(C50A)=Sof(H50A)=Sof(C54A)=Sof(H54A)=
 Sof(C55A)=Sof(H55A)=Sof(H55B)=Sof(H55C)=Sof(C56A)=Sof(H56A)=Sof(H56B)=
 Sof(H56C)=FVAR(2)
6.a Ternary CH refined with riding coordinates:
 C7(H7), C10(H10), C13(H13), C22(H22), C25B(H25B), C25A(H25A), C28(H28),
 C37(H37), C40(H40), C43(H43), C52(H52), C54B(H54B), C54A(H54A), C58(H58)
6.b Aromatic/amide H refined with riding coordinates:
 C3(H3), C5(H5), C18B(H18B), C18A(H18A), C20B(H20B), C20A(H20A), C33(H33),
 C35(H35), C48A(H48A), C48B(H48B), C50A(H50A), C50B(H50B)
6.c Idealised Me refined as rotating group:
 C8(H8A,H8B,H8C), C9(H9A,H9B,H9C), C11(H11A,H11B,H11C), C12(H12A,H12B,H12C),
 C14(H14A,H14B,H14C), C15(H15A,H15B,H15C), C23(H23A,H23B,H23C), C24(H24A,H24B,
 H24C), C26B(H26A,H26B,H26C), C26A(H26D,H26E,H26F), C27A(H27A,H27B,H27C),
 C27B(H27D,H27E,H27F), C29(H29A,H29B,H29C), C30(H30A,H30B,H30C), C38(H38A,H38B,
 H38C), C39(H39A,H39B,H39C), C41(H41A,H41B,H41C), C42(H42A,H42B,H42C), C44(H44A,
 H44B,H44C), C45(H45A,H45B,H45C), C53(H53A,H53B,H53C), C54(H54C,H54D,H54E),
 C55A(H55A,H55B,H55C), C55B(H55D,H55E,H55F), C56A(H56A,H56B,H56C), C56B(H56D,
 H56E,H56F), C59(H59A,H59B,H59C), C60(H60A,H60B,H60C)
;
_smtbx_masks_void_probe_radius 1.2
_smtbx_masks_void_truncation_radius 1.2
_olex2_date_sample_data_collection 2024-07-02
_olex2_date_sample_submission 2024-07-01
_olex2_submission_special_instructions 'No special instructions were received'

loop_
_space_group_symop_operation_xyz
'x, y, z'
'-x, -y, -z'

loop_
_atom_site_label
_atom_site_type_symbol
_atom_site_fract_x
_atom_site_fract_y
_atom_site_fract_z
_atom_site_U_iso_or_equiv
_atom_site_adp_type
_atom_site_occupancy
_atom_site_site_symmetry_order
_atom_site_calc_flag
_atom_site_refinement_flags_posn
_atom_site_refinement_flags_adp
_atom_site_refinement_flags_occupancy
_atom_site_disorder_assembly
_atom_site_disorder_group
Rb1 Rb 0.38324(3) 0.64015(3) 0.57140(3) 0.04403(15) Uani 1 1 d . . . . .
Rb2 Rb 0.28994(4) 0.48899(3) 0.77404(3) 0.04982(16) Uani 1 1 d D . . . .
P1 P 0.48870(8) 0.42653(7) 0.63606(6) 0.0331(3) Uani 1 1 d . . . . .
P2 P 0.18946(8) 0.71254(8) 0.67434(7) 0.0386(3) Uani 1 1 d . . . . .
O1 O 0.3758(2) 0.44724(19) 0.64086(16) 0.0383(7) Uani 1 1 d . . . . .
O2 O 0.2893(2) 0.67529(18) 0.70492(16) 0.0362(7) Uani 1 1 d . . . . .
C1 C 0.5312(3) 0.3089(3) 0.6032(2) 0.0312(9) Uani 1 1 d . . . . .
C2 C 0.4744(3) 0.2536(3) 0.5691(2) 0.0284(9) Uani 1 1 d . . . . .
C3 C 0.5185(3) 0.1704(3) 0.5430(2) 0.0326(9) Uani 1 1 d . . . . .
H3 H 0.479447 0.134174 0.520226 0.039 Uiso 1 1 calc R U . . .
C4 C 0.6162(3) 0.1375(3) 0.5485(2) 0.0350(10) Uani 1 1 d . . . . .
C5 C 0.6717(3) 0.1947(3) 0.5783(2) 0.0373(10) Uani 1 1 d . . . . .
H5 H 0.739585 0.175285 0.580973 0.045 Uiso 1 1 calc R U . . .
C6 C 0.6330(3) 0.2797(3) 0.6046(2) 0.0352(10) Uani 1 1 d . . . . .
C7 C 0.3670(3) 0.2811(3) 0.5591(2) 0.0347(10) Uani 1 1 d . . . . .
H7 H 0.343454 0.331793 0.590785 0.042 Uiso 1 1 calc R U . . .
C8 C 0.3040(3) 0.1971(3) 0.5836(3) 0.0484(12) Uani 1 1 d . . . . .
H8A H 0.320628 0.148840 0.550331 0.073 Uiso 1 1 calc R U . . .
H8B H 0.234622 0.220800 0.582275 0.073 Uiso 1 1 calc R U . . .
H8C H 0.316220 0.167596 0.633864 0.073 Uiso 1 1 calc R U . . .
C9 C 0.3541(4) 0.3261(4) 0.4796(3) 0.0509(12) Uani 1 1 d . . . . .
H9A H 0.386548 0.386007 0.468025 0.076 Uiso 1 1 calc R U . . .
H9B H 0.284127 0.340308 0.473371 0.076 Uiso 1 1 calc R U . . .
H9C H 0.383446 0.280823 0.446473 0.076 Uiso 1 1 calc R U . . .
C10 C 0.6577(3) 0.0409(3) 0.5258(2) 0.0384(10) Uani 1 1 d . . . . .
H10 H 0.615487 0.024781 0.489585 0.046 Uiso 1 1 calc R U . . .
C11 C 0.6536(4) -0.0375(3) 0.5925(3) 0.0561(14) Uani 1 1 d . . . . .
H11A H 0.696156 -0.024108 0.628181 0.084 Uiso 1 1 calc R U . . .
H11B H 0.675934 -0.100243 0.577137 0.084 Uiso 1 1 calc R U . . .
H11C H 0.586052 -0.038635 0.615397 0.084 Uiso 1 1 calc R U . . .
C12 C 0.7621(3) 0.0426(3) 0.4895(3) 0.0490(12) Uani 1 1 d . . . . .
H12A H 0.765047 0.095692 0.448313 0.073 Uiso 1 1 calc R U . . .
H12B H 0.782537 -0.018817 0.471295 0.073 Uiso 1 1 calc R U . . .
H12C H 0.805920 0.051831 0.525660 0.073 Uiso 1 1 calc R U . . .
C13 C 0.7029(3) 0.3372(3) 0.6329(3) 0.0476(12) Uani 1 1 d . . . . .
H13 H 0.664296 0.396825 0.647067 0.057 Uiso 1 1 calc R U . . .
C14 C 0.7456(4) 0.2818(4) 0.7023(3) 0.0674(17) Uani 1 1 d . . . . .
H14A H 0.692627 0.270309 0.741701 0.101 Uiso 1 1 calc R U . . .
H14B H 0.792794 0.319840 0.718072 0.101 Uiso 1 1 calc R U . . .
H14C H 0.778762 0.219813 0.691586 0.101 Uiso 1 1 calc R U . . .
C15 C 0.7833(4) 0.3699(4) 0.5719(3) 0.0709(17) Uani 1 1 d . . . . .
H15A H 0.814145 0.313898 0.549915 0.106 Uiso 1 1 calc R U . . .
H15B H 0.832833 0.399059 0.593176 0.106 Uiso 1 1 calc R U . . .
H15C H 0.753892 0.417434 0.533875 0.106 Uiso 1 1 calc R U . . .
C16 C 0.5124(3) 0.3951(3) 0.7355(2) 0.0359(10) Uani 1 1 d . . . . .
C17 C 0.4768(4) 0.3144(3) 0.7820(3) 0.0518(13) Uani 1 1 d D . . . .
C18B C 0.4743(8) 0.3091(7) 0.8576(4) 0.061(3) Uani 0.685(8) 1 d D . P A 2
H18B H 0.442634 0.258920 0.888718 0.073 Uiso 0.685(8) 1 calc R U P A 2
C18A C 0.5231(13) 0.2845(12) 0.8516(8) 0.043(4) Uani 0.315(8) 1 d D U P A 1
H18A H 0.511936 0.222374 0.878048 0.051 Uiso 0.315(8) 1 calc R U P A 1
C19B C 0.5167(9) 0.3754(7) 0.8888(4) 0.078(3) Uani 0.685(8) 1 d D . P A 2
C19A C 0.5816(13) 0.3400(10) 0.8817(6) 0.046(4) Uani 0.315(8) 1 d D . P A 1
C20B C 0.5537(8) 0.4530(6) 0.8432(4) 0.062(3) Uani 0.685(8) 1 d D . P A 2
H20B H 0.576037 0.502679 0.864603 0.074 Uiso 0.685(8) 1 calc R U P A 2
C20A C 0.6008(12) 0.4264(10) 0.8375(7) 0.035(3) Uani 0.315(8) 1 d D U P A 1
H20A H 0.643293 0.465695 0.853849 0.041 Uiso 0.315(8) 1 calc R U P A 1
C21 C 0.5594(4) 0.4612(3) 0.7665(3) 0.0492(12) Uani 1 1 d D . . . .
C22 C 0.4192(4) 0.2407(3) 0.7562(3) 0.0458(12) Uani 1 1 d . . . . .
H22 H 0.403497 0.266713 0.704805 0.055 Uiso 1 1 calc R U . . .
C23 C 0.4840(4) 0.1449(3) 0.7533(3) 0.0561(14) Uani 1 1 d . . . . .
H23A H 0.544495 0.157104 0.721550 0.084 Uiso 1 1 calc R U . . .
H23B H 0.448477 0.099777 0.733304 0.084 Uiso 1 1 calc R U . . .
H23C H 0.500080 0.117015 0.803026 0.084 Uiso 1 1 calc R U . . .
C24 C 0.3233(5) 0.2235(4) 0.8023(3) 0.0767(19) Uani 1 1 d . . . . .
H24A H 0.279287 0.283128 0.797596 0.115 Uiso 1 1 calc R U . . .
H24B H 0.335587 0.203623 0.854004 0.115 Uiso 1 1 calc R U . . .
H24C H 0.292732 0.172475 0.785077 0.115 Uiso 1 1 calc R U . . .
C25B C 0.5137(10) 0.3624(8) 0.9743(5) 0.115(4) Uani 0.685(8) 1 d D U P A 2
H25B H 0.550243 0.415096 0.985572 0.139 Uiso 0.685(8) 1 calc R U P A 2
C25A C 0.6248(14) 0.3084(12) 0.9567(8) 0.069(5) Uani 0.315(8) 1 d D U P A 1
H25A H 0.664433 0.360909 0.964219 0.083 Uiso 0.315(8) 1 calc R U P A 1
C26B C 0.5786(11) 0.2642(10) 0.9984(8) 0.122(6) Uani 0.685(8) 1 d D U P A 2
H26A H 0.545897 0.209629 0.988856 0.183 Uiso 0.685(8) 1 calc R U P A 2
H26B H 0.586678 0.257396 1.051120 0.183 Uiso 0.685(8) 1 calc R U P A 2
H26C H 0.643019 0.265192 0.970220 0.183 Uiso 0.685(8) 1 calc R U P A 2
C26A C 0.696(2) 0.2151(15) 0.9558(14) 0.122(9) Uani 0.315(8) 1 d D U P A 1
H26D H 0.660845 0.163051 0.944679 0.183 Uiso 0.315(8) 1 calc R U P A 1
H26E H 0.721265 0.196221 1.004042 0.183 Uiso 0.315(8) 1 calc R U P A 1
H26F H 0.750689 0.227321 0.917950 0.183 Uiso 0.315(8) 1 calc R U P A 1
C27A C 0.546(3) 0.296(3) 1.0228(14) 0.131(14) Uani 0.315(8) 1 d D U P A 1
H27A H 0.500723 0.354888 1.021745 0.197 Uiso 0.315(8) 1 calc R U P A 1
H27B H 0.577479 0.284510 1.068853 0.197 Uiso 0.315(8) 1 calc R U P A 1
H27C H 0.509324 0.241089 1.019868 0.197 Uiso 0.315(8) 1 calc R U P A 1
C27B C 0.4010(13) 0.3884(12) 1.0024(8) 0.192(7) Uani 0.685(8) 1 d D U P A 2
H27D H 0.388247 0.458456 1.001145 0.287 Uiso 0.685(8) 1 calc R U P A 2
H27E H 0.387343 0.355980 1.052956 0.287 Uiso 0.685(8) 1 calc R U P A 2
H27F H 0.358492 0.366778 0.970262 0.287 Uiso 0.685(8) 1 calc R U P A 2
C28 C 0.5961(3) 0.5537(3) 0.7236(3) 0.0440(11) Uani 1 1 d . . . . .
H28 H 0.588269 0.552856 0.670578 0.053 Uiso 1 1 calc R U . . .
C29 C 0.7034(4) 0.5627(4) 0.7290(3) 0.0621(15) Uani 1 1 d . . . . .
H29A H 0.713178 0.569550 0.779606 0.093 Uiso 1 1 calc R U . . .
H29B H 0.724020 0.619627 0.695418 0.093 Uiso 1 1 calc R U . . .
H29C H 0.742519 0.504772 0.715464 0.093 Uiso 1 1 calc R U . . .
C30 C 0.5344(4) 0.6427(4) 0.7456(3) 0.0612(15) Uani 1 1 d . . . . .
H30A H 0.465970 0.639595 0.737027 0.092 Uiso 1 1 calc R U . . .
H30B H 0.558988 0.700886 0.716114 0.092 Uiso 1 1 calc R U . . .
H30C H 0.538458 0.645006 0.797963 0.092 Uiso 1 1 calc R U . . .
C31 C 0.1468(3) 0.8365(3) 0.6959(3) 0.0459(12) Uani 1 1 d . . . . .
C32 C 0.2054(4) 0.8973(3) 0.7217(3) 0.0510(13) Uani 1 1 d . . . . .
C33 C 0.1674(5) 0.9932(4) 0.7252(3) 0.0745(18) Uani 1 1 d . . . . .
H33 H 0.206648 1.035292 0.741859 0.089 Uiso 1 1 calc R U . . .
C34 C 0.0769(6) 1.0282(5) 0.7058(5) 0.098(2) Uani 1 1 d . . . . .
C35 C 0.0211(5) 0.9689(5) 0.6799(4) 0.092(2) Uani 1 1 d . . . . .
H35 H -0.041888 0.993495 0.665474 0.110 Uiso 1 1 calc R U . . .
C36 C 0.0543(4) 0.8737(4) 0.6743(3) 0.0644(15) Uani 1 1 d . . . . .
C37 C 0.3076(4) 0.8662(3) 0.7443(3) 0.0505(13) Uani 1 1 d . . . . .
H37 H 0.314808 0.794031 0.753438 0.061 Uiso 1 1 calc R U . . .
C38 C 0.3842(4) 0.8979(4) 0.6823(3) 0.0579(14) Uani 1 1 d . . . . .
H38A H 0.374500 0.870084 0.638587 0.087 Uiso 1 1 calc R U . . .
H38B H 0.449737 0.875681 0.697571 0.087 Uiso 1 1 calc R U . . .
H38C H 0.377879 0.968548 0.670732 0.087 Uiso 1 1 calc R U . . .
C39 C 0.3269(5) 0.9013(4) 0.8161(3) 0.081(2) Uani 1 1 d . . . . .
H39A H 0.328710 0.971579 0.807252 0.122 Uiso 1 1 calc R U . . .
H39B H 0.389834 0.870605 0.831914 0.122 Uiso 1 1 calc R U . . .
H39C H 0.274306 0.883950 0.854557 0.122 Uiso 1 1 calc R U . . .
C40 C 0.0392(9) 1.1398(8) 0.7117(8) 0.182(5) Uani 1 1 d . . . . .
H40 H 0.098634 1.169387 0.720924 0.219 Uiso 1 1 calc R U . . .
C41 C 0.0127(6) 1.1908(6) 0.6394(7) 0.161(4) Uani 1 1 d . U . . .
H41A H 0.070610 1.190112 0.603634 0.241 Uiso 1 1 calc R U . . .
H41B H -0.011768 1.257768 0.643933 0.241 Uiso 1 1 calc R U . . .
H41C H -0.038465 1.158468 0.622768 0.241 Uiso 1 1 calc R U . . .
C42 C -0.0209(11) 1.1358(9) 0.7785(8) 0.220(6) Uani 1 1 d . U . . .
H42A H -0.070562 1.090679 0.779077 0.330 Uiso 1 1 calc R U . . .
H42B H -0.053376 1.200168 0.783256 0.330 Uiso 1 1 calc R U . . .
H42C H 0.019162 1.113655 0.819629 0.330 Uiso 1 1 calc R U . . .
C43 C -0.0119(4) 0.8156(5) 0.6427(4) 0.0768(18) Uani 1 1 d . . . . .
H43 H 0.023184 0.749817 0.641671 0.092 Uiso 1 1 calc R U . . .
C44 C -0.0278(6) 0.8585(7) 0.5626(5) 0.132(3) Uani 1 1 d . . . . .
H44A H -0.060291 0.924119 0.561028 0.199 Uiso 1 1 calc R U . . .
H44B H -0.068923 0.818263 0.542657 0.199 Uiso 1 1 calc R U . . .
H44C H 0.035681 0.860628 0.533048 0.199 Uiso 1 1 calc R U . . .
C45 C -0.1085(5) 0.8021(6) 0.6890(5) 0.114(3) Uani 1 1 d . . . . .
H45A H -0.096078 0.768387 0.738240 0.171 Uiso 1 1 calc R U . . .
H45B H -0.147867 0.763785 0.665614 0.171 Uiso 1 1 calc R U . . .
H45C H -0.144155 0.865319 0.693176 0.171 Uiso 1 1 calc R U . . .
C46 C 0.1040(3) 0.6353(3) 0.7388(3) 0.0462(12) Uani 1 1 d . . . . .
C47 C 0.0618(4) 0.5638(4) 0.7109(3) 0.0601(14) Uani 1 1 d D . . . .
C48A C 0.0270(8) 0.4822(8) 0.7629(5) 0.051(3) Uani 0.558(8) 1 d D . P A 1
H48A H 0.007951 0.428896 0.743879 0.061 Uiso 0.558(8) 1 calc R U P A 1
C48B C -0.0090(10) 0.5110(12) 0.7597(9) 0.074(5) Uani 0.442(8) 1 d D . P A 2
H48B H -0.047787 0.470866 0.740485 0.088 Uiso 0.442(8) 1 calc R U P A 2
C49B C -0.0214(10) 0.5172(12) 0.8328(9) 0.083(5) Uani 0.442(8) 1 d D U P A 2
C49A C 0.0205(8) 0.4788(7) 0.8376(5) 0.051(3) Uani 0.558(8) 1 d D U P A 1
C50A C 0.0467(9) 0.5624(8) 0.8607(7) 0.075(7) Uani 0.558(8) 1 d D U P A 1
H50A H 0.030256 0.569640 0.910939 0.090 Uiso 0.558(8) 1 calc R U P A 1
C50B C 0.0468(11) 0.5644(12) 0.8610(11) 0.106(13) Uani 0.442(8) 1 d D U P A 2
H50B H 0.059790 0.547723 0.911096 0.127 Uiso 0.442(8) 1 calc R U P A 2
C51 C 0.0947(4) 0.6347(4) 0.8160(3) 0.0495(12) Uani 1 1 d D . . . .
C52 C 0.0685(4) 0.5553(4) 0.6299(3) 0.0603(15) Uani 1 1 d . . . . .
H52 H 0.102861 0.611245 0.602574 0.072 Uiso 1 1 calc R U . . .
C53 C 0.1292(4) 0.4629(4) 0.6113(4) 0.0755(18) Uani 1 1 d . . . . .
H53A H 0.196509 0.463217 0.623816 0.113 Uiso 1 1 calc R U . . .
H53B H 0.129943 0.460200 0.558612 0.113 Uiso 1 1 calc R U . . .
H53C H 0.100057 0.406435 0.639766 0.113 Uiso 1 1 calc R U . . .
C54B C -0.1012(12) 0.4598(14) 0.8879(9) 0.119(6) Uani 0.442(8) 1 d D U P A 2
H54B H -0.062667 0.450426 0.931764 0.143 Uiso 0.442(8) 1 calc R U P A 2
C54A C -0.0197(8) 0.3918(7) 0.8925(5) 0.060(3) Uani 0.558(8) 1 d D . P A 1
H54A H -0.028449 0.412875 0.942154 0.072 Uiso 0.558(8) 1 calc R U P A 1
C54 C -0.0342(4) 0.5634(6) 0.6018(4) 0.096(2) Uani 1 1 d . . . . .
H54C H -0.068532 0.507358 0.625142 0.144 Uiso 1 1 calc R U . . .
H54D H -0.027218 0.565342 0.548279 0.144 Uiso 1 1 calc R U . . .
H54E H -0.071778 0.622618 0.614335 0.144 Uiso 1 1 calc R U . . .
C55A C 0.0502(9) 0.3120(8) 0.8974(6) 0.082(4) Uani 0.558(8) 1 d D . P A 1
H55A H 0.020594 0.255945 0.926168 0.123 Uiso 0.558(8) 1 calc R U P A 1
H55B H 0.105612 0.326240 0.921572 0.123 Uiso 0.558(8) 1 calc R U P A 1
H55C H 0.073263 0.297845 0.847802 0.123 Uiso 0.558(8) 1 calc R U P A 1
C55B C -0.084(3) 0.3660(19) 0.875(2) 0.217(14) Uani 0.442(8) 1 d D U P A 2
H55D H -0.012959 0.346780 0.872838 0.325 Uiso 0.442(8) 1 calc R U P A 2
H55E H -0.107438 0.360559 0.827685 0.325 Uiso 0.442(8) 1 calc R U P A 2
H55F H -0.117722 0.323595 0.914455 0.325 Uiso 0.442(8) 1 calc R U P A 2
C56A C -0.1290(8) 0.3788(9) 0.8724(6) 0.061(3) Uani 0.558(8) 1 d D . P A 1
H56A H -0.171316 0.438596 0.876424 0.091 Uiso 0.558(8) 1 calc R U P A 1
H56B H -0.156158 0.325614 0.906785 0.091 Uiso 0.558(8) 1 calc R U P A 1
H56C H -0.125449 0.364265 0.822012 0.091 Uiso 0.558(8) 1 calc R U P A 1
C56B C -0.1843(14) 0.5305(16) 0.9193(10) 0.155(8) Uani 0.442(8) 1 d D U P A 2
H56D H -0.223401 0.495151 0.960343 0.232 Uiso 0.442(8) 1 calc R U P A 2
H56E H -0.226540 0.558541 0.880498 0.232 Uiso 0.442(8) 1 calc R U P A 2
H56F H -0.155259 0.582158 0.936786 0.232 Uiso 0.442(8) 1 calc R U P A 2
C58 C 0.1390(4) 0.7063(3) 0.8518(3) 0.0510(12) Uani 1 1 d . . . . .
H58 H 0.179960 0.745571 0.812564 0.061 Uiso 1 1 calc R U . . .
C59 C 0.2051(5) 0.6583(4) 0.9104(3) 0.0759(18) Uani 1 1 d . . . . .
H59A H 0.169766 0.611050 0.945263 0.114 Uiso 1 1 calc R U . . .
H59B H 0.224364 0.707484 0.936664 0.114 Uiso 1 1 calc R U . . .
H59C H 0.263758 0.625618 0.886987 0.114 Uiso 1 1 calc R U . . .
C60 C 0.0591(5) 0.7761(5) 0.8856(4) 0.095(2) Uani 1 1 d . . . . .
H60A H 0.015055 0.805419 0.848338 0.142 Uiso 1 1 calc R U . . .
H60B H 0.090037 0.826899 0.902744 0.142 Uiso 1 1 calc R U . . .
H60C H 0.021464 0.740395 0.927325 0.142 Uiso 1 1 calc R U . . .

loop_
_atom_site_aniso_label
_atom_site_aniso_U_11
_atom_site_aniso_U_22
_atom_site_aniso_U_33
_atom_site_aniso_U_23
_atom_site_aniso_U_13
_atom_site_aniso_U_12
Rb1 0.0407(3) 0.0334(2) 0.0542(3) -0.00323(19) 0.0018(2) 0.00233(19)
Rb2 0.0575(3) 0.0342(2) 0.0550(3) -0.0104(2) 0.0045(2) 0.0042(2)
P1 0.0299(6) 0.0261(5) 0.0464(7) -0.0127(5) -0.0069(5) -0.0029(4)
P2 0.0305(6) 0.0339(6) 0.0545(7) -0.0133(5) -0.0070(5) -0.0037(5)
O1 0.0324(16) 0.0304(15) 0.0556(19) -0.0162(13) -0.0067(14) -0.0021(12)
O2 0.0321(16) 0.0280(14) 0.0524(18) -0.0129(13) -0.0096(14) -0.0050(12)
C1 0.035(2) 0.0212(19) 0.039(2) -0.0083(17) -0.0057(19) -0.0008(17)
C2 0.026(2) 0.029(2) 0.032(2) -0.0078(17) -0.0026(18) -0.0047(17)
C3 0.033(2) 0.027(2) 0.042(2) -0.0133(18) -0.0058(19) -0.0063(18)
C4 0.039(3) 0.033(2) 0.035(2) -0.0110(18) -0.005(2) -0.0027(19)
C5 0.028(2) 0.038(2) 0.050(3) -0.019(2) -0.011(2) 0.0039(19)
C6 0.030(2) 0.036(2) 0.045(3) -0.0157(19) -0.011(2) -0.0032(18)
C7 0.025(2) 0.032(2) 0.051(3) -0.0165(19) -0.009(2) -0.0015(18)
C8 0.032(3) 0.045(3) 0.073(3) -0.025(2) 0.001(2) -0.009(2)
C9 0.040(3) 0.052(3) 0.062(3) -0.006(2) -0.017(2) -0.004(2)
C10 0.038(3) 0.034(2) 0.047(3) -0.017(2) -0.006(2) 0.0031(19)
C11 0.070(4) 0.033(3) 0.063(3) -0.013(2) 0.003(3) 0.005(2)
C12 0.042(3) 0.046(3) 0.061(3) -0.024(2) 0.002(2) 0.005(2)
C13 0.035(3) 0.052(3) 0.066(3) -0.031(2) -0.015(2) -0.003(2)
C14 0.059(4) 0.066(4) 0.089(4) -0.042(3) -0.040(3) 0.019(3)
C15 0.042(3) 0.080(4) 0.105(5) -0.048(4) -0.002(3) -0.023(3)
C16 0.041(3) 0.028(2) 0.042(2) -0.0139(17) -0.004(2) -0.0030(18)
C17 0.076(4) 0.045(3) 0.041(2) -0.016(2) -0.003(2) -0.023(2)
C18B 0.087(8) 0.058(6) 0.041(4) -0.009(4) -0.009(5) -0.016(5)
C18A 0.059(10) 0.033(8) 0.038(7) -0.005(5) 0.012(6) -0.030(7)
C19B 0.127(9) 0.063(6) 0.057(4) -0.018(4) -0.028(5) -0.030(6)
C19A 0.074(11) 0.044(7) 0.024(6) -0.013(5) 0.009(6) -0.028(7)
C20B 0.095(8) 0.047(5) 0.055(4) -0.027(3) -0.019(5) -0.013(5)
C20A 0.042(8) 0.029(6) 0.039(5) -0.019(4) 0.007(5) -0.022(5)
C21 0.066(3) 0.041(3) 0.048(3) -0.018(2) -0.007(2) -0.018(2)
C22 0.062(3) 0.035(2) 0.045(3) -0.013(2) 0.001(2) -0.019(2)
C23 0.078(4) 0.034(3) 0.060(3) -0.006(2) -0.020(3) -0.009(2)
C24 0.099(5) 0.049(3) 0.083(4) -0.026(3) 0.040(4) -0.039(3)
C25B 0.177(8) 0.107(7) 0.083(5) -0.017(5) -0.060(6) -0.054(6)
C25A 0.105(12) 0.064(9) 0.045(7) 0.007(7) -0.018(7) -0.053(8)
C26B 0.146(11) 0.144(10) 0.088(10) 0.029(8) -0.074(9) -0.070(8)
C26A 0.18(2) 0.096(14) 0.117(17) -0.043(12) -0.098(14) 0.007(12)
C27A 0.18(2) 0.15(3) 0.037(11) 0.029(15) 0.005(12) -0.014(18)
C27B 0.282(13) 0.156(12) 0.115(10) -0.029(9) 0.068(10) 0.003(11)
C28 0.048(3) 0.035(2) 0.055(3) -0.020(2) -0.009(2) -0.011(2)
C29 0.050(3) 0.055(3) 0.087(4) -0.020(3) -0.012(3) -0.010(3)
C30 0.055(3) 0.050(3) 0.088(4) -0.030(3) -0.014(3) -0.007(3)
C31 0.045(3) 0.032(2) 0.059(3) -0.007(2) -0.003(2) 0.004(2)
C32 0.066(3) 0.031(2) 0.053(3) -0.008(2) 0.008(3) -0.006(2)
C33 0.102(5) 0.032(3) 0.088(4) -0.012(3) 0.005(4) -0.006(3)
C34 0.097(6) 0.045(4) 0.148(7) -0.023(4) 0.001(5) 0.020(4)
C35 0.071(5) 0.065(4) 0.125(6) 0.002(4) -0.003(4) 0.026(4)
C36 0.054(3) 0.051(3) 0.080(4) 0.002(3) 0.004(3) 0.009(3)
C37 0.074(4) 0.028(2) 0.056(3) -0.011(2) -0.015(3) -0.019(2)
C38 0.068(4) 0.044(3) 0.064(3) -0.002(2) -0.014(3) -0.019(3)
C39 0.144(6) 0.054(3) 0.056(3) -0.011(3) -0.015(4) -0.045(4)
C40 0.171(11) 0.125(8) 0.216(11) -0.005(8) 0.019(8) 0.077(8)
C41 0.078(5) 0.073(5) 0.292(10) 0.051(6) 0.022(6) 0.018(4)
C42 0.263(15) 0.149(10) 0.247(12) -0.108(9) 0.014(10) 0.065(10)
C43 0.044(3) 0.072(4) 0.109(5) 0.000(4) -0.018(3) 0.010(3)
C44 0.112(7) 0.156(8) 0.130(7) 0.027(6) -0.070(6) -0.029(6)
C45 0.054(4) 0.109(6) 0.170(8) -0.018(6) 0.007(5) 0.003(4)
C46 0.029(2) 0.042(3) 0.070(3) -0.013(2) -0.004(2) -0.006(2)
C47 0.043(3) 0.066(3) 0.079(4) -0.026(3) -0.005(3) -0.017(3)
C48A 0.026(7) 0.061(8) 0.072(5) -0.030(5) 0.012(5) -0.018(6)
C48B 0.030(10) 0.061(11) 0.138(10) -0.024(9) -0.027(8) -0.012(8)
C49B 0.062(9) 0.069(9) 0.116(9) 0.013(8) -0.027(7) -0.021(7)
C49A 0.045(6) 0.044(5) 0.064(5) -0.018(4) 0.018(5) -0.013(4)
C50A 0.109(14) 0.070(9) 0.052(10) -0.022(8) 0.030(8) -0.054(9)
C50B 0.112(18) 0.124(19) 0.094(18) -0.015(14) -0.015(13) -0.063(14)
C51 0.047(3) 0.051(3) 0.051(3) -0.013(2) 0.005(2) -0.007(2)
C52 0.041(3) 0.073(4) 0.077(4) -0.032(3) -0.008(3) -0.022(3)
C53 0.056(4) 0.083(4) 0.100(5) -0.041(4) -0.006(3) -0.027(3)
C54B 0.100(10) 0.125(11) 0.130(11) 0.060(9) -0.066(8) -0.064(8)
C54A 0.068(6) 0.065(5) 0.061(6) -0.040(4) 0.017(5) -0.044(4)
C54 0.049(4) 0.128(6) 0.132(6) -0.058(5) -0.033(4) -0.020(4)
C55A 0.086(8) 0.072(7) 0.082(8) 0.014(6) 0.011(6) -0.036(5)
C55B 0.25(2) 0.165(13) 0.23(2) 0.009(15) 0.012(17) -0.073(14)
C56A 0.070(6) 0.079(7) 0.040(5) -0.017(5) 0.013(5) -0.048(5)
C56B 0.117(14) 0.224(18) 0.103(14) 0.057(13) 0.005(10) -0.063(12)
C58 0.061(3) 0.037(3) 0.057(3) -0.018(2) 0.005(3) -0.009(2)
C59 0.104(5) 0.063(4) 0.068(4) -0.011(3) -0.017(4) -0.026(3)
C60 0.095(5) 0.082(5) 0.111(6) -0.049(4) 0.015(4) -0.002(4)

loop_
_atom_type_symbol
_atom_type_description
_atom_type_scat_dispersion_real
_atom_type_scat_dispersion_imag
_atom_type_scat_source
C C 0.0033 0.0016 'International Tables Vol C Tables 4.2.6.8 and 6.1.1.4'
H H 0.0000 0.0000 'International Tables Vol C Tables 4.2.6.8 and 6.1.1.4'
O O 0.0106 0.0060 'International Tables Vol C Tables 4.2.6.8 and 6.1.1.4'
P P 0.1023 0.0942 'International Tables Vol C Tables 4.2.6.8 and 6.1.1.4'
Rb Rb -0.9393 2.9676 'International Tables Vol C Tables 4.2.6.8 and 6.1.1.4'

loop_
_geom_angle_atom_site_label_1
_geom_angle_atom_site_label_2
_geom_angle_atom_site_label_3
_geom_angle
_geom_angle_site_symmetry_1
_geom_angle_site_symmetry_3
_geom_angle_publ_flag
P1 Rb1 C1 107.31(7) . 2_666 ?
P1 Rb1 C2 110.09(7) . 2_666 ?
P1 Rb1 C3 129.77(7) . 2_666 ?
P1 Rb1 C4 151.61(7) . 2_666 ?
P1 Rb1 C5 148.10(7) . 2_666 ?
P1 Rb1 C9 78.31(8) . 2_666 ?
P1 Rb1 C15 113.21(10) . 2_666 ?
P2 Rb1 P1 114.18(3) . . ?
P2 Rb1 C1 135.73(7) . 2_666 ?
P2 Rb1 C2 134.66(7) . 2_666 ?
P2 Rb1 C3 111.78(7) . 2_666 ?
P2 Rb1 C4 93.44(7) . 2_666 ?
P2 Rb1 C5 93.61(7) . 2_666 ?
P2 Rb1 C6 112.16(8) . 2_666 ?
P2 Rb1 C9 143.18(8) . 2_666 ?
P2 Rb1 C15 87.35(9) . 2_666 ?
O1 Rb1 P1 27.91(6) . . ?
O1 Rb1 P2 91.87(6) . . ?
O1 Rb1 C1 121.11(9) . 2_666 ?
O1 Rb1 C2 133.33(9) . 2_666 ?
O1 Rb1 C3 156.11(9) . 2_666 ?
O1 Rb1 C4 168.14(9) . 2_666 ?
O1 Rb1 C5 146.12(9) . 2_666 ?
O1 Rb1 C6 126.49(9) . 2_666 ?
O1 Rb1 C9 106.18(9) . 2_666 ?
O1 Rb1 C15 97.02(11) . 2_666 ?
O2 Rb1 P1 95.04(6) . . ?
O2 Rb1 P2 28.18(6) . . ?
O2 Rb1 O1 81.49(8) . . ?
O2 Rb1 C1 156.96(9) . 2_666 ?
O2 Rb1 C2 140.07(8) . 2_666 ?
O2 Rb1 C3 117.78(9) . 2_666 ?
O2 Rb1 C4 107.87(9) . 2_666 ?
O2 Rb1 C5 116.34(9) . 2_666 ?
O2 Rb1 C6 138.25(9) . 2_666 ?
O2 Rb1 C9 122.25(9) . 2_666 ?
O2 Rb1 C15 114.50(10) . 2_666 ?
C1 Rb1 C2 24.68(9) 2_666 2_666 ?
C1 Rb1 C3 42.15(9) 2_666 2_666 ?
C1 Rb1 C4 49.13(9) 2_666 2_666 ?
C1 Rb1 C5 42.43(10) 2_666 2_666 ?
C1 Rb1 C9 59.33(10) 2_666 2_666 ?
C1 Rb1 C15 61.95(11) 2_666 2_666 ?
C2 Rb1 C3 23.71(9) 2_666 2_666 ?
C2 Rb1 C4 41.63(10) 2_666 2_666 ?
C2 Rb1 C5 48.52(10) 2_666 2_666 ?
C2 Rb1 C9 41.10(10) 2_666 2_666 ?
C2 Rb1 C15 84.13(11) 2_666 2_666 ?
C3 Rb1 C4 22.89(9) 2_666 2_666 ?
C3 Rb1 C9 52.49(10) 2_666 2_666 ?
C3 Rb1 C15 87.79(12) 2_666 2_666 ?
C4 Rb1 C9 75.37(10) 2_666 2_666 ?
C4 Rb1 C15 72.67(12) 2_666 2_666 ?
C5 Rb1 C3 40.18(10) 2_666 2_666 ?
C5 Rb1 C4 22.80(9) 2_666 2_666 ?
C5 Rb1 C9 88.82(10) 2_666 2_666 ?
C5 Rb1 C15 49.97(12) 2_666 2_666 ?
C6 Rb1 P1 124.38(7) 2_666 . ?
C6 Rb1 C1 24.88(10) 2_666 2_666 ?
C6 Rb1 C2 43.06(10) 2_666 2_666 ?
C6 Rb1 C3 48.47(10) 2_666 2_666 ?
C6 Rb1 C4 41.68(9) 2_666 2_666 ?
C6 Rb1 C5 23.92(9) 2_666 2_666 ?
C6 Rb1 C9 82.74(10) 2_666 2_666 ?
C6 Rb1 C15 41.47(12) 2_666 2_666 ?
C9 Rb1 C15 120.78(12) 2_666 2_666 ?
P1 Rb2 C18B 68.95(14) . . ?
P1 Rb2 C50A 161.7(2) . . ?
P2 Rb2 P1 98.70(3) . . ?
P2 Rb2 C18B 158.65(16) . . ?
P2 Rb2 C48A 69.76(17) . . ?
P2 Rb2 C50A 69.7(2) . . ?
O1 Rb2 P1 22.49(6) . . ?
O1 Rb2 P2 86.51(6) . . ?
O1 Rb2 C16 52.15(9) . . ?
O1 Rb2 C17 64.66(10) . . ?
O1 Rb2 C18B 86.68(15) . . ?
O1 Rb2 C46 105.81(11) . . ?
O1 Rb2 C47 94.52(11) . . ?
O1 Rb2 C48A 104.48(17) . . ?
O1 Rb2 C50A 139.4(2) . . ?
O1 Rb2 C51 130.93(11) . . ?
O2 Rb2 P1 87.57(6) . . ?
O2 Rb2 P2 23.55(6) . . ?
O2 Rb2 O1 83.47(8) . . ?
O2 Rb2 C16 104.22(9) . . ?
O2 Rb2 C17 128.69(10) . . ?
O2 Rb2 C18B 135.29(17) . . ?
O2 Rb2 C46 52.97(10) . . ?
O2 Rb2 C47 70.67(11) . . ?
O2 Rb2 C48A 93.07(18) . . ?
O2 Rb2 C50A 86.09(18) . . ?
O2 Rb2 C51 64.05(11) . . ?
C16 Rb2 P1 30.71(8) . . ?
C16 Rb2 P2 122.72(8) . . ?
C16 Rb2 C17 24.51(11) . . ?
C16 Rb2 C18B 40.25(17) . . ?
C16 Rb2 C47 146.50(12) . . ?
C16 Rb2 C48A 147.7(2) . . ?
C16 Rb2 C50A 166.5(2) . . ?
C16 Rb2 C51 164.80(11) . . ?
C17 Rb2 P1 48.42(8) . . ?
C17 Rb2 P2 146.33(9) . . ?
C17 Rb2 C18B 22.14(15) . . ?
C17 Rb2 C47 145.60(12) . . ?
C17 Rb2 C48A 131.9(2) . . ?
C17 Rb2 C50A 143.9(2) . . ?
C46 Rb2 P1 124.32(10) . . ?
C46 Rb2 P2 31.43(9) . . ?
C46 Rb2 C16 152.95(12) . . ?
C46 Rb2 C17 168.37(12) . . ?
C46 Rb2 C18B 166.63(17) . . ?
C46 Rb2 C47 23.87(12) . . ?
C46 Rb2 C48A 41.44(19) . . ?
C46 Rb2 C50A 40.4(2) . . ?
C46 Rb2 C51 25.16(12) . . ?
C47 Rb2 P1 116.59(10) . . ?
C47 Rb2 P2 47.13(9) . . ?
C47 Rb2 C18B 153.80(18) . . ?
C47 Rb2 C48A 23.46(18) . . ?
C47 Rb2 C50A 45.2(3) . . ?
C48A Rb2 P1 126.49(17) . . ?
C48A Rb2 C50A 37.1(2) . . ?
C51 Rb2 P1 147.81(9) . . ?
C51 Rb2 P2 49.35(9) . . ?
C51 Rb2 C17 163.73(12) . . ?
C51 Rb2 C18B 142.27(16) . . ?
C51 Rb2 C47 41.83(12) . . ?
C51 Rb2 C48A 46.7(2) . . ?
C51 Rb2 C50A 22.08(19) . . ?
Rb1 P1 Rb2 72.83(2) . . ?
O1 P1 Rb1 58.58(11) . . ?
O1 P1 Rb2 42.51(11) . . ?
O1 P1 C1 112.30(17) . . ?
O1 P1 C16 102.35(18) . . ?
C1 P1 Rb1 138.53(13) . . ?
C1 P1 Rb2 130.85(13) . . ?
C1 P1 C16 100.21(18) . . ?
C16 P1 Rb1 121.11(13) . . ?
C16 P1 Rb2 62.49(13) . . ?
Rb1 P2 Rb2 73.97(3) . . ?
O2 P2 Rb1 56.81(11) . . ?
O2 P2 Rb2 44.64(10) . . ?
O2 P2 C31 111.45(19) . . ?
O2 P2 C46 101.09(19) . . ?
C31 P2 Rb1 129.56(16) . . ?
C31 P2 Rb2 136.13(16) . . ?
C31 P2 C46 102.3(2) . . ?
C46 P2 Rb1 127.54(15) . . ?
C46 P2 Rb2 61.39(14) . . ?
Rb2 O1 Rb1 96.55(8) . . ?
P1 O1 Rb1 93.51(13) . . ?
P1 O1 Rb2 115.00(14) . . ?
Rb2 O2 Rb1 98.38(8) . . ?
P2 O2 Rb1 95.01(13) . . ?
P2 O2 Rb2 111.82(14) . . ?
P1 C1 Rb1 106.87(16) . 2_666 ?
C2 C1 Rb1 78.8(2) . 2_666 ?
C2 C1 P1 125.9(3) . . ?
C2 C1 C6 117.8(3) . . ?
C6 C1 Rb1 77.0(2) . 2_666 ?
C6 C1 P1 115.8(3) . . ?
C1 C2 Rb1 76.6(2) . 2_666 ?
C1 C2 C7 123.0(3) . . ?
C3 C2 Rb1 82.2(2) . 2_666 ?
C3 C2 C1 119.2(4) . . ?
C3 C2 C7 117.8(3) . . ?
C7 C2 Rb1 111.2(2) . 2_666 ?
Rb1 C3 H3 114.9 2_666 . ?
C2 C3 Rb1 74.1(2) . 2_666 ?
C2 C3 H3 118.2 . . ?
C4 C3 Rb1 82.8(2) . 2_666 ?
C4 C3 C2 123.5(4) . . ?
C4 C3 H3 118.2 . . ?
C3 C4 Rb1 74.3(2) . 2_666 ?
C3 C4 C10 121.0(4) . . ?
C5 C4 Rb1 73.6(2) . 2_666 ?
C5 C4 C3 116.5(4) . . ?
C5 C4 C10 122.4(4) . . ?
C10 C4 Rb1 123.9(3) . 2_666 ?
Rb1 C5 H5 115.1 2_666 . ?
C4 C5 Rb1 83.6(2) . 2_666 ?
C4 C5 H5 118.4 . . ?
C4 C5 C6 123.1(4) . . ?
C6 C5 Rb1 73.1(2) . 2_666 ?
C6 C5 H5 118.4 . . ?
C1 C6 Rb1 78.1(2) . 2_666 ?
C1 C6 C13 122.9(4) . . ?
C5 C6 Rb1 83.0(3) . 2_666 ?
C5 C6 C1 119.6(4) . . ?
C5 C6 C13 117.5(4) . . ?
C13 C6 Rb1 108.6(3) . 2_666 ?
C2 C7 H7 107.3 . . ?
C2 C7 C8 113.0(3) . . ?
C2 C7 C9 110.4(4) . . ?
C8 C7 H7 107.3 . . ?
C9 C7 H7 107.3 . . ?
C9 C7 C8 111.3(4) . . ?
C7 C8 H8A 109.5 . . ?
C7 C8 H8B 109.5 . . ?
C7 C8 H8C 109.5 . . ?
H8A C8 H8B 109.5 . . ?
H8A C8 H8C 109.5 . . ?
H8B C8 H8C 109.5 . . ?
C7 C9 H9A 109.5 . . ?
C7 C9 H9B 109.5 . . ?
C7 C9 H9C 109.5 . . ?
H9A C9 H9B 109.5 . . ?
H9A C9 H9C 109.5 . . ?
H9B C9 H9C 109.5 . . ?
C4 C10 H10 108.1 . . ?
C11 C10 C4 109.7(4) . . ?
C11 C10 H10 108.1 . . ?
C11 C10 C12 109.8(4) . . ?
C12 C10 C4 112.9(4) . . ?
C12 C10 H10 108.1 . . ?
C10 C11 H11A 109.5 . . ?
C10 C11 H11B 109.5 . . ?
C10 C11 H11C 109.5 . . ?
H11A C11 H11B 109.5 . . ?
H11A C11 H11C 109.5 . . ?
H11B C11 H11C 109.5 . . ?
C10 C12 H12A 109.5 . . ?
C10 C12 H12B 109.5 . . ?
C10 C12 H12C 109.5 . . ?
H12A C12 H12B 109.5 . . ?
H12A C12 H12C 109.5 . . ?
H12B C12 H12C 109.5 . . ?
C6 C13 H13 107.3 . . ?
C6 C13 C14 111.5(4) . . ?
C6 C13 C15 110.9(4) . . ?
C14 C13 H13 107.3 . . ?
C14 C13 C15 112.3(4) . . ?
C15 C13 H13 107.3 . . ?
C13 C14 H14A 109.5 . . ?
C13 C14 H14B 109.5 . . ?
C13 C14 H14C 109.5 . . ?
H14A C14 H14B 109.5 . . ?
H14A C14 H14C 109.5 . . ?
H14B C14 H14C 109.5 . . ?
C13 C15 H15A 109.5 . . ?
C13 C15 H15B 109.5 . . ?
C13 C15 H15C 109.5 . . ?
H15A C15 H15B 109.5 . . ?
H15A C15 H15C 109.5 . . ?
H15B C15 H15C 109.5 . . ?
P1 C16 Rb2 86.80(15) . . ?
C17 C16 Rb2 82.0(3) . . ?
C17 C16 P1 123.1(3) . . ?
C17 C16 C21 118.8(4) . . ?
C21 C16 Rb2 95.9(3) . . ?
C21 C16 P1 117.8(3) . . ?
C16 C17 Rb2 73.5(3) . . ?
C16 C17 C18A 116.0(7) . . ?
C16 C17 C22 124.0(4) . . ?
C18B C17 Rb2 91.6(5) . . ?
C18B C17 C16 119.7(5) . . ?
C18B C17 C22 115.0(5) . . ?
C18A C17 Rb2 119.4(8) . . ?
C18A C17 C22 117.4(7) . . ?
C22 C17 Rb2 94.2(3) . . ?
Rb2 C18B H18B 109.7 . . ?
C17 C18B Rb2 66.3(4) . . ?
C17 C18B H18B 119.3 . . ?
C19B C18B Rb2 94.1(6) . . ?
C19B C18B C17 121.4(8) . . ?
C19B C18B H18B 119.3 . . ?
C17 C18A H18A 117.3 . . ?
C19A C18A C17 125.3(11) . . ?
C19A C18A H18A 117.3 . . ?
C18B C19B C25B 118.2(8) . . ?
C20B C19B C18B 118.4(7) . . ?
C20B C19B C25B 123.2(7) . . ?
C18A C19A C25A 123.9(11) . . ?
C20A C19A C18A 114.1(11) . . ?
C20A C19A C25A 121.9(11) . . ?
C19B C20B H20B 118.9 . . ?
C19B C20B C21 122.3(7) . . ?
C21 C20B H20B 118.9 . . ?
C19A C20A H20A 117.9 . . ?
C19A C20A C21 124.1(11) . . ?
C21 C20A H20A 117.9 . . ?
C16 C21 Rb2 61.6(3) . . ?
C16 C21 C20A 117.6(6) . . ?
C16 C21 C28 124.2(4) . . ?
C20B C21 Rb2 90.0(5) . . ?
C20B C21 C16 118.2(5) . . ?
C20B C21 C28 116.2(5) . . ?
C20A C21 Rb2 115.8(7) . . ?
C20A C21 C28 115.8(6) . . ?
C28 C21 Rb2 107.3(3) . . ?
C17 C22 H22 107.4 . . ?
C17 C22 C23 109.9(4) . . ?
C23 C22 H22 107.4 . . ?
C24 C22 C17 113.8(4) . . ?
C24 C22 H22 107.4 . . ?
C24 C22 C23 110.6(4) . . ?
C22 C23 H23A 109.5 . . ?
C22 C23 H23B 109.5 . . ?
C22 C23 H23C 109.5 . . ?
H23A C23 H23B 109.5 . . ?
H23A C23 H23C 109.5 . . ?
H23B C23 H23C 109.5 . . ?
C22 C24 H24A 109.5 . . ?
C22 C24 H24B 109.5 . . ?
C22 C24 H24C 109.5 . . ?
H24A C24 H24B 109.5 . . ?
H24A C24 H24C 109.5 . . ?
H24B C24 H24C 109.5 . . ?
C19B C25B H25B 105.9 . . ?
C19B C25B C26B 106.4(10) . . ?
C19B C25B C27B 105.1(10) . . ?
C26B C25B H25B 105.9 . . ?
C26B C25B C27B 126.2(11) . . ?
C27B C25B H25B 105.9 . . ?
C19A C25A H25A 107.0 . . ?
C19A C25A C26A 111.2(14) . . ?
C26A C25A H25A 107.0 . . ?
C27A C25A C19A 113.4(18) . . ?
C27A C25A H25A 107.0 . . ?
C27A C25A C26A 111(2) . . ?
C25B C26B H26A 109.5 . . ?
C25B C26B H26B 109.5 . . ?
C25B C26B H26C 109.5 . . ?
H26A C26B H26B 109.5 . . ?
H26A C26B H26C 109.5 . . ?
H26B C26B H26C 109.5 . . ?
C25A C26A H26D 109.5 . . ?
C25A C26A H26E 109.5 . . ?
C25A C26A H26F 109.5 . . ?
H26D C26A H26E 109.5 . . ?
H26D C26A H26F 109.5 . . ?
H26E C26A H26F 109.5 . . ?
C25A C27A H27A 109.5 . . ?
C25A C27A H27B 109.5 . . ?
C25A C27A H27C 109.5 . . ?
H27A C27A H27B 109.5 . . ?
H27A C27A H27C 109.5 . . ?
H27B C27A H27C 109.5 . . ?
C25B C27B H27D 109.5 . . ?
C25B C27B H27E 109.5 . . ?
C25B C27B H27F 109.5 . . ?
H27D C27B H27E 109.5 . . ?
H27D C27B H27F 109.5 . . ?
H27E C27B H27F 109.5 . . ?
C21 C28 H28 107.0 . . ?
C21 C28 C30 111.6(4) . . ?
C29 C28 C21 113.9(4) . . ?
C29 C28 H28 107.0 . . ?
C29 C28 C30 110.0(4) . . ?
C30 C28 H28 107.0 . . ?
C28 C29 H29A 109.5 . . ?
C28 C29 H29B 109.5 . . ?
C28 C29 H29C 109.5 . . ?
H29A C29 H29B 109.5 . . ?
H29A C29 H29C 109.5 . . ?
H29B C29 H29C 109.5 . . ?
C28 C30 H30A 109.5 . . ?
C28 C30 H30B 109.5 . . ?
C28 C30 H30C 109.5 . . ?
H30A C30 H30B 109.5 . . ?
H30A C30 H30C 109.5 . . ?
H30B C30 H30C 109.5 . . ?
C32 C31 P2 124.7(4) . . ?
C36 C31 P2 115.4(4) . . ?
C36 C31 C32 119.2(4) . . ?
C31 C32 C37 123.9(4) . . ?
C33 C32 C31 117.9(5) . . ?
C33 C32 C37 118.2(5) . . ?
C32 C33 H33 118.7 . . ?
C34 C33 C32 122.7(6) . . ?
C34 C33 H33 118.7 . . ?
C33 C34 C35 119.0(6) . . ?
C33 C34 C40 119.2(8) . . ?
C35 C34 C40 121.9(8) . . ?
C34 C35 H35 119.2 . . ?
C34 C35 C36 121.5(6) . . ?
C36 C35 H35 119.2 . . ?
C31 C36 C43 123.1(5) . . ?
C35 C36 C31 119.8(6) . . ?
C35 C36 C43 117.1(6) . . ?
C32 C37 H37 107.2 . . ?
C32 C37 C38 110.8(4) . . ?
C32 C37 C39 113.4(5) . . ?
C38 C37 H37 107.2 . . ?
C38 C37 C39 110.6(4) . . ?
C39 C37 H37 107.2 . . ?
C37 C38 H38A 109.5 . . ?
C37 C38 H38B 109.5 . . ?
C37 C38 H38C 109.5 . . ?
H38A C38 H38B 109.5 . . ?
H38A C38 H38C 109.5 . . ?
H38B C38 H38C 109.5 . . ?
C37 C39 H39A 109.5 . . ?
C37 C39 H39B 109.5 . . ?
C37 C39 H39C 109.5 . . ?
H39A C39 H39B 109.5 . . ?
H39A C39 H39C 109.5 . . ?
H39B C39 H39C 109.5 . . ?
C34 C40 H40 104.8 . . ?
C41 C40 C34 110.1(10) . . ?
C41 C40 H40 104.8 . . ?
C42 C40 C34 104.4(10) . . ?
C42 C40 H40 104.8 . . ?
C42 C40 C41 126.1(11) . . ?
C40 C41 H41A 109.5 . . ?
C40 C41 H41B 109.5 . . ?
C40 C41 H41C 109.5 . . ?
H41A C41 H41B 109.5 . . ?
H41A C41 H41C 109.5 . . ?
H41B C41 H41C 109.5 . . ?
C40 C42 H42A 109.5 . . ?
C40 C42 H42B 109.5 . . ?
C40 C42 H42C 109.5 . . ?
H42A C42 H42B 109.5 . . ?
H42A C42 H42C 109.5 . . ?
H42B C42 H42C 109.5 . . ?
C36 C43 H43 106.9 . . ?
C36 C43 C44 110.9(6) . . ?
C36 C43 C45 113.6(6) . . ?
C44 C43 H43 106.9 . . ?
C45 C43 H43 106.9 . . ?
C45 C43 C44 111.4(6) . . ?
C43 C44 H44A 109.5 . . ?
C43 C44 H44B 109.5 . . ?
C43 C44 H44C 109.5 . . ?
H44A C44 H44B 109.5 . . ?
H44A C44 H44C 109.5 . . ?
H44B C44 H44C 109.5 . . ?
C43 C45 H45A 109.5 . . ?
C43 C45 H45B 109.5 . . ?
C43 C45 H45C 109.5 . . ?
H45A C45 H45B 109.5 . . ?
H45A C45 H45C 109.5 . . ?
H45B C45 H45C 109.5 . . ?
P2 C46 Rb2 87.18(16) . . ?
C47 C46 Rb2 90.3(3) . . ?
C47 C46 P2 118.2(4) . . ?
C47 C46 C51 118.5(5) . . ?
C51 C46 Rb2 82.8(3) . . ?
C51 C46 P2 122.3(3) . . ?
C46 C47 Rb2 65.9(3) . . ?
C46 C47 C48A 118.2(6) . . ?
C46 C47 C48B 117.0(9) . . ?
C46 C47 C52 123.5(5) . . ?
C48A C47 Rb2 85.7(5) . . ?
C48A C47 C52 117.1(6) . . ?
C48B C47 Rb2 107.2(7) . . ?
C48B C47 C52 117.9(8) . . ?
C52 C47 Rb2 108.4(3) . . ?
Rb2 C48A H48A 116.7 . . ?
C47 C48A Rb2 70.9(5) . . ?
C47 C48A H48A 118.4 . . ?
C49A C48A Rb2 84.3(6) . . ?
C49A C48A C47 123.2(9) . . ?
C49A C48A H48A 118.4 . . ?
C47 C48B H48B 119.3 . . ?
C49B C48B C47 121.4(12) . . ?
C49B C48B H48B 119.3 . . ?
C48B C49B C50B 117.5(12) . . ?
C48B C49B C54B 122.0(12) . . ?
C50B C49B C54B 119.9(12) . . ?
C48A C49A C50A 114.4(9) . . ?
C48A C49A C54A 122.4(8) . . ?
C50A C49A C54A 123.0(8) . . ?
Rb2 C50A H50A 126.8 . . ?
C49A C50A Rb2 83.5(6) . . ?
C49A C50A H50A 117.5 . . ?
C51 C50A Rb2 63.9(5) . . ?
C51 C50A C49A 125.1(9) . . ?
C51 C50A H50A 117.5 . . ?
Rb2 C50B H50B 98.7 . . ?
C49B C50B Rb2 107.1(10) . . ?
C49B C50B H50B 120.2 . . ?
C51 C50B Rb2 63.5(6) . . ?
C51 C50B C49B 119.5(15) . . ?
C51 C50B H50B 120.2 . . ?
C46 C51 Rb2 72.0(3) . . ?
C46 C51 C58 122.9(4) . . ?
C50A C51 Rb2 94.0(5) . . ?
C50A C51 C46 118.6(6) . . ?
C50A C51 C58 118.4(7) . . ?
C50B C51 Rb2 94.8(8) . . ?
C50B C51 C46 119.5(9) . . ?
C50B C51 C58 117.6(9) . . ?
C58 C51 Rb2 101.4(3) . . ?
C47 C52 H52 107.2 . . ?
C47 C52 C53 112.7(5) . . ?
C47 C52 C54 111.6(5) . . ?
C53 C52 H52 107.2 . . ?
C53 C52 C54 110.7(4) . . ?
C54 C52 H52 107.2 . . ?
C52 C53 H53A 109.5 . . ?
C52 C53 H53B 109.5 . . ?
C52 C53 H53C 109.5 . . ?
H53A C53 H53B 109.5 . . ?
H53A C53 H53C 109.5 . . ?
H53B C53 H53C 109.5 . . ?
C49B C54B H54B 95.5 . . ?
C55B C54B C49B 104.8(18) . . ?
C55B C54B H54B 95.5 . . ?
C55B C54B C56B 140.9(19) . . ?
C56B C54B C49B 111.4(14) . . ?
C56B C54B H54B 95.5 . . ?
C49A C54A H54A 106.0 . . ?
C49A C54A C56A 108.1(9) . . ?
C55A C54A C49A 110.8(8) . . ?
C55A C54A H54A 106.0 . . ?
C55A C54A C56A 119.1(8) . . ?
C56A C54A H54A 106.0 . . ?
C52 C54 H54C 109.5 . . ?
C52 C54 H54D 109.5 . . ?
C52 C54 H54E 109.5 . . ?
H54C C54 H54D 109.5 . . ?
H54C C54 H54E 109.5 . . ?
H54D C54 H54E 109.5 . . ?
C54A C55A H55A 109.5 . . ?
C54A C55A H55B 109.5 . . ?
C54A C55A H55C 109.5 . . ?
H55A C55A H55B 109.5 . . ?
H55A C55A H55C 109.5 . . ?
H55B C55A H55C 109.5 . . ?
C54B C55B H55D 109.5 . . ?
C54B C55B H55E 109.5 . . ?
C54B C55B H55F 109.5 . . ?
H55D C55B H55E 109.5 . . ?
H55D C55B H55F 109.5 . . ?
H55E C55B H55F 109.5 . . ?
C54A C56A H56A 109.5 . . ?
C54A C56A H56B 109.5 . . ?
C54A C56A H56C 109.5 . . ?
H56A C56A H56B 109.5 . . ?
H56A C56A H56C 109.5 . . ?
H56B C56A H56C 109.5 . . ?
C54B C56B H56D 109.5 . . ?
C54B C56B H56E 109.5 . . ?
C54B C56B H56F 109.5 . . ?
H56D C56B H56E 109.5 . . ?
H56D C56B H56F 109.5 . . ?
H56E C56B H56F 109.5 . . ?
C51 C58 H58 107.7 . . ?
C51 C58 C59 112.9(4) . . ?
C51 C58 C60 111.4(5) . . ?
C59 C58 H58 107.7 . . ?
C59 C58 C60 109.4(5) . . ?
C60 C58 H58 107.7 . . ?
C58 C59 H59A 109.5 . . ?
C58 C59 H59B 109.5 . . ?
C58 C59 H59C 109.5 . . ?
H59A C59 H59B 109.5 . . ?
H59A C59 H59C 109.5 . . ?
H59B C59 H59C 109.5 . . ?
C58 C60 H60A 109.5 . . ?
C58 C60 H60B 109.5 . . ?
C58 C60 H60C 109.5 . . ?
H60A C60 H60B 109.5 . . ?
H60A C60 H60C 109.5 . . ?
H60B C60 H60C 109.5 . . ?

loop_
_geom_bond_atom_site_label_1
_geom_bond_atom_site_label_2
_geom_bond_distance
_geom_bond_site_symmetry_2
_geom_bond_publ_flag
Rb1 P1 3.3002(12) . ?
Rb1 P2 3.2731(13) . ?
Rb1 O1 2.822(3) . ?
Rb1 O2 2.750(3) . ?
Rb1 C1 3.304(4) 2_666 ?
Rb1 C2 3.332(4) 2_666 ?
Rb1 C3 3.432(4) 2_666 ?
Rb1 C4 3.537(4) 2_666 ?
Rb1 C5 3.415(4) 2_666 ?
Rb1 C6 3.291(4) 2_666 ?
Rb1 C9 3.701(5) 2_666 ?
Rb1 C15 3.717(6) 2_666 ?
Rb2 P1 3.6671(13) . ?
Rb2 P2 3.6059(13) . ?
Rb2 O1 2.734(3) . ?
Rb2 O2 2.729(3) . ?
Rb2 C16 3.258(4) . ?
Rb2 C17 3.364(5) . ?
Rb2 C18B 3.672(10) . ?
Rb2 C46 3.169(4) . ?
Rb2 C47 3.473(5) . ?
Rb2 C48A 3.665(11) . ?
Rb2 C50A 3.671(11) . ?
Rb2 C51 3.305(5) . ?
P1 O1 1.548(3) . ?
P1 C1 1.869(4) . ?
P1 C16 1.876(4) . ?
P2 O2 1.552(3) . ?
P2 C31 1.872(4) . ?
P2 C46 1.882(5) . ?
C1 C2 1.419(5) . ?
C1 C6 1.421(6) . ?
C2 C3 1.393(5) . ?
C2 C7 1.512(5) . ?
C3 H3 0.9500 . ?
C3 C4 1.386(6) . ?
C4 C5 1.380(6) . ?
C4 C10 1.522(5) . ?
C5 H5 0.9500 . ?
C5 C6 1.395(5) . ?
C6 C13 1.507(6) . ?
C7 H7 1.0000 . ?
C7 C8 1.525(6) . ?
C7 C9 1.524(6) . ?
C8 H8A 0.9800 . ?
C8 H8B 0.9800 . ?
C8 H8C 0.9800 . ?
C9 H9A 0.9800 . ?
C9 H9B 0.9800 . ?
C9 H9C 0.9800 . ?
C10 H10 1.0000 . ?
C10 C11 1.519(6) . ?
C10 C12 1.519(6) . ?
C11 H11A 0.9800 . ?
C11 H11B 0.9800 . ?
C11 H11C 0.9800 . ?
C12 H12A 0.9800 . ?
C12 H12B 0.9800 . ?
C12 H12C 0.9800 . ?
C13 H13 1.0000 . ?
C13 C14 1.532(7) . ?
C13 C15 1.543(7) . ?
C14 H14A 0.9800 . ?
C14 H14B 0.9800 . ?
C14 H14C 0.9800 . ?
C15 H15A 0.9800 . ?
C15 H15B 0.9800 . ?
C15 H15C 0.9800 . ?
C16 C17 1.410(6) . ?
C16 C21 1.413(6) . ?
C17 C18B 1.384(9) . ?
C17 C18A 1.480(13) . ?
C17 C22 1.533(6) . ?
C18B H18B 0.9500 . ?
C18B C19B 1.381(10) . ?
C18A H18A 0.9500 . ?
C18A C19A 1.394(14) . ?
C19B C20B 1.377(10) . ?
C19B C25B 1.557(10) . ?
C19A C20A 1.387(14) . ?
C19A C25A 1.550(12) . ?
C20B H20B 0.9500 . ?
C20B C21 1.397(9) . ?
C20A H20A 0.9500 . ?
C20A C21 1.477(13) . ?
C21 C28 1.519(6) . ?
C22 H22 1.0000 . ?
C22 C23 1.540(6) . ?
C22 C24 1.513(7) . ?
C23 H23A 0.9800 . ?
C23 H23B 0.9800 . ?
C23 H23C 0.9800 . ?
C24 H24A 0.9800 . ?
C24 H24B 0.9800 . ?
C24 H24C 0.9800 . ?
C25B H25B 1.0000 . ?
C25B C26B 1.593(13) . ?
C25B C27B 1.607(15) . ?
C25A H25A 1.0000 . ?
C25A C26A 1.554(14) . ?
C25A C27A 1.546(18) . ?
C26B H26A 0.9800 . ?
C26B H26B 0.9800 . ?
C26B H26C 0.9800 . ?
C26A H26D 0.9800 . ?
C26A H26E 0.9800 . ?
C26A H26F 0.9800 . ?
C27A H27A 0.9800 . ?
C27A H27B 0.9800 . ?
C27A H27C 0.9800 . ?
C27B H27D 0.9800 . ?
C27B H27E 0.9800 . ?
C27B H27F 0.9800 . ?
C28 H28 1.0000 . ?
C28 C29 1.513(6) . ?
C28 C30 1.523(6) . ?
C29 H29A 0.9800 . ?
C29 H29B 0.9800 . ?
C29 H29C 0.9800 . ?
C30 H30A 0.9800 . ?
C30 H30B 0.9800 . ?
C30 H30C 0.9800 . ?
C31 C32 1.406(7) . ?
C31 C36 1.400(7) . ?
C32 C33 1.405(7) . ?
C32 C37 1.513(7) . ?
C33 H33 0.9500 . ?
C33 C34 1.355(9) . ?
C34 C35 1.364(10) . ?
C34 C40 1.619(11) . ?
C35 H35 0.9500 . ?
C35 C36 1.387(8) . ?
C36 C43 1.507(8) . ?
C37 H37 1.0000 . ?
C37 C38 1.516(7) . ?
C37 C39 1.545(7) . ?
C38 H38A 0.9800 . ?
C38 H38B 0.9800 . ?
C38 H38C 0.9800 . ?
C39 H39A 0.9800 . ?
C39 H39B 0.9800 . ?
C39 H39C 0.9800 . ?
C40 H40 1.0000 . ?
C40 C41 1.475(15) . ?
C40 C42 1.406(16) . ?
C41 H41A 0.9800 . ?
C41 H41B 0.9800 . ?
C41 H41C 0.9800 . ?
C42 H42A 0.9800 . ?
C42 H42B 0.9800 . ?
C42 H42C 0.9800 . ?
C43 H43 1.0000 . ?
C43 C44 1.537(10) . ?
C43 C45 1.515(9) . ?
C44 H44A 0.9800 . ?
C44 H44B 0.9800 . ?
C44 H44C 0.9800 . ?
C45 H45A 0.9800 . ?
C45 H45B 0.9800 . ?
C45 H45C 0.9800 . ?
C46 C47 1.406(7) . ?
C46 C51 1.416(7) . ?
C47 C48A 1.463(11) . ?
C47 C48B 1.438(14) . ?
C47 C52 1.512(8) . ?
C48A H48A 0.9500 . ?
C48A C49A 1.365(11) . ?
C48B H48B 0.9500 . ?
C48B C49B 1.358(15) . ?
C49B C50B 1.395(15) . ?
C49B C54B 1.607(15) . ?
C49A C50A 1.409(11) . ?
C49A C54A 1.570(12) . ?
C50A H50A 0.9500 . ?
C50A C51 1.384(10) . ?
C50B H50B 0.9500 . ?
C50B C51 1.367(14) . ?
C51 C58 1.503(7) . ?
C52 H52 1.0000 . ?
C52 C53 1.536(8) . ?
C52 C54 1.546(7) . ?
C53 H53A 0.9800 . ?
C53 H53B 0.9800 . ?
C53 H53C 0.9800 . ?
C54B H54B 1.0000 . ?
C54B C55B 1.37(2) . ?
C54B C56B 1.56(2) . ?
C54A H54A 1.0000 . ?
C54A C55A 1.398(15) . ?
C54A C56A 1.626(15) . ?
C54 H54C 0.9800 . ?
C54 H54D 0.9800 . ?
C54 H54E 0.9800 . ?
C55A H55A 0.9800 . ?
C55A H55B 0.9800 . ?
C55A H55C 0.9800 . ?
C55B H55D 0.9800 . ?
C55B H55E 0.9800 . ?
C55B H55F 0.9800 . ?
C56A H56A 0.9800 . ?
C56A H56B 0.9800 . ?
C56A H56C 0.9800 . ?
C56B H56D 0.9800 . ?
C56B H56E 0.9800 . ?
C56B H56F 0.9800 . ?
C58 H58 1.0000 . ?
C58 C59 1.520(7) . ?
C58 C60 1.545(7) . ?
C59 H59A 0.9800 . ?
C59 H59B 0.9800 . ?
C59 H59C 0.9800 . ?
C60 H60A 0.9800 . ?
C60 H60B 0.9800 . ?
C60 H60C 0.9800 . ?

loop_
_geom_torsion_atom_site_label_1
_geom_torsion_atom_site_label_2
_geom_torsion_atom_site_label_3
_geom_torsion_atom_site_label_4
_geom_torsion
_geom_torsion_site_symmetry_1
_geom_torsion_site_symmetry_2
_geom_torsion_site_symmetry_3
_geom_torsion_site_symmetry_4
_geom_torsion_publ_flag
Rb1 P1 O1 Rb2 -98.90(13) . . . . ?
Rb1 P1 C1 Rb1 35.6(3) . . . 2_666 ?
Rb1 P1 C1 C2 -52.5(5) . . . . ?
Rb1 P1 C1 C6 119.1(3) . . . . ?
Rb1 P1 C16 Rb2 45.35(14) . . . . ?
Rb1 P1 C16 C17 123.6(4) . . . . ?
Rb1 P1 C16 C21 -49.7(4) . . . . ?
Rb1 P2 O2 Rb2 -101.11(13) . . . . ?
Rb1 P2 C31 C32 -50.9(5) . . . . ?
Rb1 P2 C31 C36 119.7(4) . . . . ?
Rb1 P2 C46 Rb2 35.32(19) . . . . ?
Rb1 P2 C46 C47 -53.5(4) . . . . ?
Rb1 P2 C46 C51 115.0(4) . . . . ?
Rb1 C1 C2 C3 72.9(3) 2_666 . . . ?
Rb1 C1 C2 C7 -106.8(4) 2_666 . . . ?
Rb1 C1 C6 C5 -74.8(4) 2_666 . . . ?
Rb1 C1 C6 C13 104.6(4) 2_666 . . . ?
Rb1 C2 C3 C4 69.9(4) 2_666 . . . ?
Rb1 C2 C7 C8 140.8(3) 2_666 . . . ?
Rb1 C2 C7 C9 15.5(4) 2_666 . . . ?
Rb1 C3 C4 C5 62.1(4) 2_666 . . . ?
Rb1 C3 C4 C10 -120.5(4) 2_666 . . . ?
Rb1 C4 C5 C6 64.9(4) 2_666 . . . ?
Rb1 C4 C10 C11 174.9(3) 2_666 . . . ?
Rb1 C4 C10 C12 52.1(5) 2_666 . . . ?
Rb1 C5 C6 C1 72.0(4) 2_666 . . . ?
Rb1 C5 C6 C13 -107.4(4) 2_666 . . . ?
Rb1 C6 C13 C14 -157.5(3) 2_666 . . . ?
Rb1 C6 C13 C15 -31.5(4) 2_666 . . . ?
Rb2 P1 O1 Rb1 98.90(13) . . . . ?
Rb2 P1 C1 Rb1 148.56(7) . . . 2_666 ?
Rb2 P1 C1 C2 60.4(4) . . . . ?
Rb2 P1 C1 C6 -128.0(3) . . . . ?
Rb2 P1 C16 C17 78.3(4) . . . . ?
Rb2 P1 C16 C21 -95.0(4) . . . . ?
Rb2 P2 O2 Rb1 101.11(13) . . . . ?
Rb2 P2 C31 C32 59.2(5) . . . . ?
Rb2 P2 C31 C36 -130.3(3) . . . . ?
Rb2 P2 C46 C47 -88.8(4) . . . . ?
Rb2 P2 C46 C51 79.6(4) . . . . ?
Rb2 C16 C17 C18B -82.2(7) . . . . ?
Rb2 C16 C17 C18A -115.1(9) . . . . ?
Rb2 C16 C17 C22 83.9(5) . . . . ?
Rb2 C16 C21 C20B 73.2(6) . . . . ?
Rb2 C16 C21 C20A 106.0(8) . . . . ?
Rb2 C16 C21 C28 -92.5(5) . . . . ?
Rb2 C17 C18B C19B -79.8(10) . . . . ?
Rb2 C17 C18A C19A -70.4(18) . . . . ?
Rb2 C17 C22 C23 -179.5(3) . . . . ?
Rb2 C17 C22 C24 -54.8(4) . . . . ?
Rb2 C18B C19B C20B -58.4(11) . . . . ?
Rb2 C18B C19B C25B 117.4(10) . . . . ?
Rb2 C21 C28 C29 167.8(3) . . . . ?
Rb2 C21 C28 C30 42.6(4) . . . . ?
Rb2 C46 C47 C48A 70.5(6) . . . . ?
Rb2 C46 C47 C48B 97.7(8) . . . . ?
Rb2 C46 C47 C52 -96.7(5) . . . . ?
Rb2 C46 C51 C50A -84.7(7) . . . . ?
Rb2 C46 C51 C50B -85.3(10) . . . . ?
Rb2 C46 C51 C58 92.1(4) . . . . ?
Rb2 C47 C48A C49A 69.3(10) . . . . ?
Rb2 C47 C48B C49B 59.6(16) . . . . ?
Rb2 C47 C52 C53 41.0(5) . . . . ?
Rb2 C47 C52 C54 166.3(4) . . . . ?
Rb2 C48A C49A C50A 64.9(9) . . . . ?
Rb2 C48A C49A C54A -119.0(9) . . . . ?
Rb2 C50A C51 C46 71.7(5) . . . . ?
Rb2 C50A C51 C58 -105.2(5) . . . . ?
Rb2 C50B C51 C46 72.1(6) . . . . ?
Rb2 C50B C51 C58 -105.5(6) . . . . ?
Rb2 C51 C58 C59 -49.3(5) . . . . ?
Rb2 C51 C58 C60 -172.8(4) . . . . ?
P1 C1 C2 Rb1 102.8(3) . . . 2_666 ?
P1 C1 C2 C3 175.7(3) . . . . ?
P1 C1 C2 C7 -4.0(6) . . . . ?
P1 C1 C6 Rb1 -102.7(2) . . . 2_666 ?
P1 C1 C6 C5 -177.5(3) . . . . ?
P1 C1 C6 C13 1.9(6) . . . . ?
P1 C16 C17 Rb2 -80.8(3) . . . . ?
P1 C16 C17 C18B -163.0(6) . . . . ?
P1 C16 C17 C18A 164.0(9) . . . . ?
P1 C16 C17 C22 3.0(7) . . . . ?
P1 C16 C21 Rb2 89.5(3) . . . . ?
P1 C16 C21 C20B 162.7(6) . . . . ?
P1 C16 C21 C20A -164.5(8) . . . . ?
P1 C16 C21 C28 -3.0(6) . . . . ?
P2 C31 C32 C33 170.9(4) . . . . ?
P2 C31 C32 C37 -7.8(7) . . . . ?
P2 C31 C36 C35 -172.5(5) . . . . ?
P2 C31 C36 C43 6.1(7) . . . . ?
P2 C46 C47 Rb2 86.9(3) . . . . ?
P2 C46 C47 C48A 157.4(6) . . . . ?
P2 C46 C47 C48B -175.3(8) . . . . ?
P2 C46 C47 C52 -9.8(7) . . . . ?
P2 C46 C51 Rb2 -82.0(3) . . . . ?
P2 C46 C51 C50A -166.7(7) . . . . ?
P2 C46 C51 C50B -167.3(9) . . . . ?
P2 C46 C51 C58 10.1(7) . . . . ?
O1 P1 C1 Rb1 102.89(17) . . . 2_666 ?
O1 P1 C1 C2 14.7(4) . . . . ?
O1 P1 C1 C6 -173.6(3) . . . . ?
O1 P1 C16 Rb2 -15.24(14) . . . . ?
O1 P1 C16 C17 63.0(4) . . . . ?
O1 P1 C16 C21 -110.3(4) . . . . ?
O2 P2 C31 C32 13.1(5) . . . . ?
O2 P2 C31 C36 -176.3(4) . . . . ?
O2 P2 C46 Rb2 -21.11(15) . . . . ?
O2 P2 C46 C47 -109.9(4) . . . . ?
O2 P2 C46 C51 58.5(4) . . . . ?
C1 P1 O1 Rb1 -134.31(15) . . . . ?
C1 P1 O1 Rb2 126.80(16) . . . . ?
C1 P1 C16 Rb2 -130.96(14) . . . . ?
C1 P1 C16 C17 -52.7(4) . . . . ?
C1 P1 C16 C21 134.0(4) . . . . ?
C1 C2 C3 Rb1 -69.8(3) . . . 2_666 ?
C1 C2 C3 C4 0.1(6) . . . . ?
C1 C2 C7 C8 -131.8(4) . . . . ?
C1 C2 C7 C9 102.9(5) . . . . ?
C1 C6 C13 C14 114.9(5) . . . . ?
C1 C6 C13 C15 -119.1(5) . . . . ?
C2 C1 C6 Rb1 69.7(3) . . . 2_666 ?
C2 C1 C6 C5 -5.1(6) . . . . ?
C2 C1 C6 C13 174.3(4) . . . . ?
C2 C3 C4 Rb1 -65.5(4) . . . 2_666 ?
C2 C3 C4 C5 -3.4(6) . . . . ?
C2 C3 C4 C10 174.0(4) . . . . ?
C3 C2 C7 C8 48.6(5) . . . . ?
C3 C2 C7 C9 -76.8(5) . . . . ?
C3 C4 C5 Rb1 -62.5(4) . . . 2_666 ?
C3 C4 C5 C6 2.4(6) . . . . ?
C3 C4 C10 C11 -93.7(5) . . . . ?
C3 C4 C10 C12 143.5(4) . . . . ?
C4 C5 C6 Rb1 -70.2(4) . . . 2_666 ?
C4 C5 C6 C1 1.8(7) . . . . ?
C4 C5 C6 C13 -177.6(4) . . . . ?
C5 C4 C10 C11 83.5(5) . . . . ?
C5 C4 C10 C12 -39.4(6) . . . . ?
C5 C6 C13 C14 -65.7(5) . . . . ?
C5 C6 C13 C15 60.3(6) . . . . ?
C6 C1 C2 Rb1 -68.7(3) . . . 2_666 ?
C6 C1 C2 C3 4.2(6) . . . . ?
C6 C1 C2 C7 -175.5(4) . . . . ?
C7 C2 C3 Rb1 109.9(3) . . . 2_666 ?
C7 C2 C3 C4 179.8(4) . . . . ?
C10 C4 C5 Rb1 120.2(4) . . . 2_666 ?
C10 C4 C5 C6 -174.9(4) . . . . ?
C16 P1 O1 Rb1 119.08(14) . . . . ?
C16 P1 O1 Rb2 20.18(19) . . . . ?
C16 P1 C1 Rb1 -149.12(17) . . . 2_666 ?
C16 P1 C1 C2 122.7(4) . . . . ?
C16 P1 C1 C6 -65.7(3) . . . . ?
C16 C17 C18B Rb2 71.9(5) . . . . ?
C16 C17 C18B C19B -8.0(13) . . . . ?
C16 C17 C18A C19A 15(2) . . . . ?
C16 C17 C22 C23 107.5(5) . . . . ?
C16 C17 C22 C24 -127.8(5) . . . . ?
C16 C21 C28 C29 -125.1(5) . . . . ?
C16 C21 C28 C30 109.6(5) . . . . ?
C17 C16 C21 Rb2 -84.1(4) . . . . ?
C17 C16 C21 C20B -10.9(8) . . . . ?
C17 C16 C21 C20A 21.9(10) . . . . ?
C17 C16 C21 C28 -176.5(5) . . . . ?
C17 C18B C19B C20B 6.3(16) . . . . ?
C17 C18B C19B C25B -178.0(10) . . . . ?
C17 C18A C19A C20A -5(3) . . . . ?
C17 C18A C19A C25A 176.9(15) . . . . ?
C18B C17 C22 C23 -85.8(7) . . . . ?
C18B C17 C22 C24 38.9(8) . . . . ?
C18B C19B C20B C21 -7.2(16) . . . . ?
C18B C19B C25B C26B 65.3(14) . . . . ?
C18B C19B C25B C27B -70.6(13) . . . . ?
C18A C17 C22 C23 -53.2(10) . . . . ?
C18A C17 C22 C24 71.4(10) . . . . ?
C18A C19A C20A C21 3(2) . . . . ?
C18A C19A C25A C26A 62(2) . . . . ?
C18A C19A C25A C27A -63(3) . . . . ?
C19B C20B C21 Rb2 67.0(10) . . . . ?
C19B C20B C21 C16 9.6(13) . . . . ?
C19B C20B C21 C28 176.4(9) . . . . ?
C19A C20A C21 Rb2 57.8(16) . . . . ?
C19A C20A C21 C16 -12.1(18) . . . . ?
C19A C20A C21 C28 -175.2(13) . . . . ?
C20B C19B C25B C26B -119.2(12) . . . . ?
C20B C19B C25B C27B 105.0(13) . . . . ?
C20B C21 C28 C29 69.0(7) . . . . ?
C20B C21 C28 C30 -56.3(7) . . . . ?
C20A C19A C25A C26A -116(2) . . . . ?
C20A C19A C25A C27A 119(2) . . . . ?
C20A C21 C28 C29 36.8(9) . . . . ?
C20A C21 C28 C30 -88.5(9) . . . . ?
C21 C16 C17 Rb2 92.4(4) . . . . ?
C21 C16 C17 C18B 10.2(9) . . . . ?
C21 C16 C17 C18A -22.7(10) . . . . ?
C21 C16 C17 C22 176.2(5) . . . . ?
C22 C17 C18B Rb2 -95.4(5) . . . . ?
C22 C17 C18B C19B -175.2(8) . . . . ?
C22 C17 C18A C19A 176.9(14) . . . . ?
C25B C19B C20B C21 177.2(10) . . . . ?
C25A C19A C20A C21 -178.3(14) . . . . ?
C31 P2 O2 Rb1 -124.10(17) . . . . ?
C31 P2 O2 Rb2 134.79(18) . . . . ?
C31 P2 C46 Rb2 -136.20(17) . . . . ?
C31 P2 C46 C47 135.0(4) . . . . ?
C31 P2 C46 C51 -56.5(4) . . . . ?
C31 C32 C33 C34 0.9(9) . . . . ?
C31 C32 C37 C38 98.2(5) . . . . ?
C31 C32 C37 C39 -136.7(5) . . . . ?
C31 C36 C43 C44 -115.7(7) . . . . ?
C31 C36 C43 C45 118.0(6) . . . . ?
C32 C31 C36 C35 -1.4(8) . . . . ?
C32 C31 C36 C43 177.1(5) . . . . ?
C32 C33 C34 C35 -1.8(11) . . . . ?
C32 C33 C34 C40 180.0(7) . . . . ?
C33 C32 C37 C38 -80.4(6) . . . . ?
C33 C32 C37 C39 44.6(6) . . . . ?
C33 C34 C35 C36 1.1(12) . . . . ?
C33 C34 C40 C41 122.8(10) . . . . ?
C33 C34 C40 C42 -99.3(12) . . . . ?
C34 C35 C36 C31 0.5(10) . . . . ?
C34 C35 C36 C43 -178.1(7) . . . . ?
C35 C34 C40 C41 -55.4(13) . . . . ?
C35 C34 C40 C42 82.5(14) . . . . ?
C35 C36 C43 C44 62.9(8) . . . . ?
C35 C36 C43 C45 -63.4(8) . . . . ?
C36 C31 C32 C33 0.7(7) . . . . ?
C36 C31 C32 C37 -177.9(5) . . . . ?
C37 C32 C33 C34 179.6(6) . . . . ?
C40 C34 C35 C36 179.3(8) . . . . ?
C46 P2 O2 Rb1 127.86(16) . . . . ?
C46 P2 O2 Rb2 26.7(2) . . . . ?
C46 P2 C31 C32 120.4(4) . . . . ?
C46 P2 C31 C36 -69.1(4) . . . . ?
C46 C47 C48A Rb2 -59.6(5) . . . . ?
C46 C47 C48A C49A 9.7(13) . . . . ?
C46 C47 C48B C49B -11.6(19) . . . . ?
C46 C47 C52 C53 113.7(6) . . . . ?
C46 C47 C52 C54 -121.0(6) . . . . ?
C46 C51 C58 C59 -125.1(5) . . . . ?
C46 C51 C58 C60 111.4(6) . . . . ?
C47 C46 C51 Rb2 86.4(4) . . . . ?
C47 C46 C51 C50A 1.7(9) . . . . ?
C47 C46 C51 C50B 1.1(11) . . . . ?
C47 C46 C51 C58 178.5(5) . . . . ?
C47 C48A C49A C50A 2.3(15) . . . . ?
C47 C48A C49A C54A 178.3(9) . . . . ?
C47 C48B C49B C50B -10(2) . . . . ?
C47 C48B C49B C54B 179.2(13) . . . . ?
C48A C47 C52 C53 -53.6(8) . . . . ?
C48A C47 C52 C54 71.7(8) . . . . ?
C48A C49A C50A Rb2 -64.9(9) . . . . ?
C48A C49A C50A C51 -13.3(18) . . . . ?
C48A C49A C54A C55A 75.8(13) . . . . ?
C48A C49A C54A C56A -56.3(12) . . . . ?
C48B C47 C52 C53 -80.9(9) . . . . ?
C48B C47 C52 C54 44.4(10) . . . . ?
C48B C49B C50B Rb2 -41.2(18) . . . . ?
C48B C49B C50B C51 28(2) . . . . ?
C48B C49B C54B C55B 51(3) . . . . ?
C48B C49B C54B C56B -113.6(19) . . . . ?
C49B C50B C51 Rb2 -95.4(15) . . . . ?
C49B C50B C51 C46 -23.4(19) . . . . ?
C49B C50B C51 C58 159.1(12) . . . . ?
C49A C50A C51 Rb2 -60.2(13) . . . . ?
C49A C50A C51 C46 11.6(17) . . . . ?
C49A C50A C51 C58 -165.4(11) . . . . ?
C50A C49A C54A C55A -108.5(12) . . . . ?
C50A C49A C54A C56A 119.4(12) . . . . ?
C50A C51 C58 C59 51.7(9) . . . . ?
C50A C51 C58 C60 -71.8(9) . . . . ?
C50B C49B C54B C55B -120(3) . . . . ?
C50B C49B C54B C56B 75(2) . . . . ?
C50B C51 C58 C59 52.3(10) . . . . ?
C50B C51 C58 C60 -71.2(10) . . . . ?
C51 C46 C47 Rb2 -81.9(4) . . . . ?
C51 C46 C47 C48A -11.5(8) . . . . ?
C51 C46 C47 C48B 15.8(10) . . . . ?
C51 C46 C47 C52 -178.7(5) . . . . ?
C52 C47 C48A Rb2 108.4(5) . . . . ?
C52 C47 C48A C49A 177.7(8) . . . . ?
C52 C47 C48B C49B -178.0(12) . . . . ?
C54B C49B C50B Rb2 130.1(13) . . . . ?
C54B C49B C50B C51 -161.1(14) . . . . ?
C54A C49A C50A Rb2 119.1(10) . . . . ?
C54A C49A C50A C51 170.7(11) . . . . ?

loop_
_smtbx_masks_void_nr
_smtbx_masks_void_average_x
_smtbx_masks_void_average_y
_smtbx_masks_void_average_z
_smtbx_masks_void_volume
_smtbx_masks_void_count_electrons
_smtbx_masks_void_content
1 -0.045 0.000 0.000 619.8 109.2 ?
